data_4335757
loop_
_publ_author_name
'Samantha J. Dammer'
'Pavlo V. Solntsev'
'Jared R. Sabin'
'Victor N. Nemykin'

_publ_contact_author_address
;
Department of Chemistry and Biochemistry
University of Minnesota Duluth
1039 University Drive
Duluth, MN 55812, USA
;
_publ_contact_author_email vnemykin@d.umn.edu
_publ_contact_author_name 'Victor N. Nemykin'
_publ_section_title
;
 Synthesis, Characterization, and Electron-Transfer Processes in Indium
 Ferrocenyl-Containing Porphyrins and Their Fullerene Adducts
;
_journal_name_full 'Inorganic Chemistry'
_journal_page_first 9496
_journal_page_last 9510
_journal_paper_doi 10.1021/ic401163y
_journal_volume 52
_journal_year 2013
_chemical_formula_moiety 'C70 H53 Fe5 In N4'
_chemical_formula_sum 'C70 H53 Fe5 In N4'
_chemical_formula_weight 1344.23
_space_group_IT_number 2
_symmetry_cell_setting triclinic
_symmetry_space_group_name_Hall '-P 1'
_symmetry_space_group_name_H-M 'P -1'
_atom_sites_solution_hydrogens geom
_atom_sites_solution_primary direct
_atom_sites_solution_secondary difmap
_audit_creation_method SHELXL-97
_audit_update_record
;
2012-05-14 # Formatted by publCIF
;
_cell_angle_alpha 69.953(5)
_cell_angle_beta 76.118(5)
_cell_angle_gamma 63.423(5)
_cell_formula_units_Z 2
_cell_length_a 13.7094(6)
_cell_length_b 14.5527(9)
_cell_length_c 15.8180(11)
_cell_measurement_reflns_used 9252
_cell_measurement_temperature 123(2)
_cell_measurement_theta_max 25.04
_cell_measurement_theta_min 3.00
_cell_volume 2637.3(3)
_computing_cell_refinement 'CrystalClear-SM Expert 2.0 r4 (Rigaku, 2009)'
_computing_data_collection 'CrystalClear-SM Expert 2.0 r4 (Rigaku, 2009)'
_computing_data_reduction 'CrystalClear-SM Expert 2.0 r4 (Rigaku, 2009)'
_computing_molecular_graphics 'PLATON (Spek, 2009)'
_computing_publication_material 'SHELXL-97 (Sheldrick, 1997)'
_computing_structure_refinement 'SHELXL-97 (Sheldrick, 1997)'
_computing_structure_solution 'SHELXS-97 (Sheldrick, 1990)'
_diffrn_ambient_temperature 123(2)
_diffrn_measured_fraction_theta_full 0.990
_diffrn_measured_fraction_theta_max 0.990
_diffrn_measurement_device_type 'Rigaku RAXIS conversion'
_diffrn_measurement_method 'profile data from \w-scans'
_diffrn_radiation_monochromator graphite
_diffrn_radiation_source 'fine-focus sealed tube'
_diffrn_radiation_type MoK\a
_diffrn_radiation_wavelength 0.71073
_diffrn_reflns_av_R_equivalents 0.0879
_diffrn_reflns_av_sigmaI/netI 0.0925
_diffrn_reflns_limit_h_max 16
_diffrn_reflns_limit_h_min -15
_diffrn_reflns_limit_k_max 17
_diffrn_reflns_limit_k_min -17
_diffrn_reflns_limit_l_max 18
_diffrn_reflns_limit_l_min -18
_diffrn_reflns_number 26966
_diffrn_reflns_theta_full 25.04
_diffrn_reflns_theta_max 25.04
_diffrn_reflns_theta_min 3.00
_diffrn_standards_decay_% 0.0(1)
_diffrn_standards_interval_count 0
_diffrn_standards_number 0
_exptl_absorpt_coefficient_mu 1.820
_exptl_absorpt_correction_T_max 0.9308
_exptl_absorpt_correction_T_min 0.6113
_exptl_absorpt_correction_type multi-scan
_exptl_absorpt_process_details 'CrystalClear-SM Expert 2.0 r4 (Rigaku, 2009)'
_exptl_crystal_colour Dark-blue
_exptl_crystal_density_diffrn 1.693
_exptl_crystal_description block
_exptl_crystal_F_000 1360
_exptl_crystal_size_max 0.30
_exptl_crystal_size_mid 0.04
_exptl_crystal_size_min 0.04
_refine_diff_density_max 1.171
_refine_diff_density_min -0.953
_refine_diff_density_rms 0.146
_refine_ls_extinction_method none
_refine_ls_goodness_of_fit_ref 1.010
_refine_ls_hydrogen_treatment constr
_refine_ls_matrix_type full
_refine_ls_number_parameters 721
_refine_ls_number_reflns 9252
_refine_ls_number_restraints 0
_refine_ls_restrained_S_all 1.010
_refine_ls_R_factor_all 0.0810
_refine_ls_R_factor_gt 0.0549
_refine_ls_shift/su_max 0.001
_refine_ls_shift/su_mean 0.000
_refine_ls_structure_factor_coef Fsqd
_refine_ls_weighting_details 'calc w=1/[\s^2^(Fo^2^)+(0.0727P)^2^+0.0000P] where P=(Fo^2^+2Fc^2^)/3'
_refine_ls_weighting_scheme calc
_refine_ls_wR_factor_gt 0.1274
_refine_ls_wR_factor_ref 0.1435
_reflns_number_gt 6713
_reflns_number_total 9252
_reflns_threshold_expression >2sigma(I)
_cod_data_source_file ic401163y_si_002_3.cif
_cod_data_source_block InFcTFcP
_cod_database_code 4335757

loop_
_symmetry_equiv_pos_as_xyz
'x, y, z'
'-x, -y, -z'

loop_
_atom_site_label
_atom_site_type_symbol
_atom_site_fract_x
_atom_site_fract_y
_atom_site_fract_z
_atom_site_U_iso_or_equiv
_atom_site_adp_type
_atom_site_occupancy
_atom_site_symmetry_multiplicity
_atom_site_calc_flag
_atom_site_refinement_flags
In1 In 0.50954(3) 0.69931(3) 0.02861(3) 0.02289(13) Uani 1 1 d .
Fe1 Fe 0.81235(7) 0.70479(7) 0.27706(6) 0.0308(2) Uani 1 1 d .
Fe2 Fe 0.24055(7) 0.64895(8) 0.41871(6) 0.0341(2) Uani 1 1 d .
Fe3 Fe 0.16189(6) 0.80070(6) -0.23073(5) 0.0259(2) Uani 1 1 d .
Fe4 Fe 0.73346(7) 0.85129(7) -0.36374(5) 0.0293(2) Uani 1 1 d .
Fe5 Fe 0.26745(7) 0.96160(8) 0.03226(7) 0.0413(3) Uani 1 1 d .
N1 N 0.6865(4) 0.6556(4) -0.0038(3) 0.0241(10) Uani 1 1 d .
N2 N 0.5543(4) 0.6106(3) 0.1684(3) 0.0229(10) Uani 1 1 d .
N3 N 0.3947(3) 0.6220(4) 0.0680(3) 0.0220(10) Uani 1 1 d .
N4 N 0.5226(3) 0.6736(4) -0.1044(3) 0.0224(10) Uani 1 1 d .
C1 C 0.7425(4) 0.6600(4) -0.0882(4) 0.0262(12) Uani 1 1 d .
C2 C 0.8579(4) 0.6243(5) -0.0798(4) 0.0278(13) Uani 1 1 d .
H2 H 0.9160 0.6152 -0.1273 0.033 Uiso 1 1 calc R
C3 C 0.8676(4) 0.6065(4) 0.0071(4) 0.0268(13) Uani 1 1 d .
H3 H 0.9338 0.5835 0.0321 0.032 Uiso 1 1 calc R
C4 C 0.7608(4) 0.6279(4) 0.0563(4) 0.0237(12) Uani 1 1 d .
C5 C 0.7350(4) 0.6192(4) 0.1501(4) 0.0224(12) Uani 1 1 d .
C6 C 0.6398(4) 0.6090(4) 0.2017(4) 0.0266(13) Uani 1 1 d .
C7 C 0.6186(4) 0.5844(4) 0.2988(4) 0.0265(12) Uani 1 1 d .
H7 H 0.6641 0.5775 0.3393 0.032 Uiso 1 1 calc R
C8 C 0.5222(4) 0.5729(5) 0.3221(4) 0.0292(13) Uani 1 1 d .
H8 H 0.4879 0.5564 0.3817 0.035 Uiso 1 1 calc R
C9 C 0.4814(4) 0.5899(4) 0.2405(4) 0.0251(12) Uani 1 1 d .
C10 C 0.3833(4) 0.5838(4) 0.2340(4) 0.0255(12) Uani 1 1 d .
C11 C 0.3506(4) 0.5889(4) 0.1542(4) 0.0230(12) Uani 1 1 d .
C12 C 0.2632(4) 0.5603(4) 0.1500(4) 0.0252(12) Uani 1 1 d .
H12 H 0.2204 0.5327 0.2001 0.030 Uiso 1 1 calc R
C13 C 0.2543(4) 0.5800(4) 0.0624(4) 0.0248(12) Uani 1 1 d .
H13 H 0.2043 0.5678 0.0395 0.030 Uiso 1 1 calc R
C14 C 0.3331(4) 0.6226(4) 0.0090(4) 0.0240(12) Uani 1 1 d .
C15 C 0.3449(4) 0.6583(4) -0.0861(4) 0.0234(12) Uani 1 1 d .
C16 C 0.4368(4) 0.6760(4) -0.1380(4) 0.0240(12) Uani 1 1 d .
C17 C 0.4595(5) 0.6970(5) -0.2346(4) 0.0275(13) Uani 1 1 d .
H17 H 0.4142 0.7027 -0.2747 0.033 Uiso 1 1 calc R
C18 C 0.5563(4) 0.7074(5) -0.2586(4) 0.0282(13) Uani 1 1 d .
H18 H 0.5917 0.7211 -0.3182 0.034 Uiso 1 1 calc R
C19 C 0.5955(4) 0.6935(4) -0.1769(4) 0.0241(12) Uani 1 1 d .
C20 C 0.6981(4) 0.6912(4) -0.1702(4) 0.0249(12) Uani 1 1 d .
C21 C 0.8215(4) 0.6172(4) 0.1942(4) 0.0258(12) Uani 1 1 d .
C22 C 0.8828(5) 0.6826(5) 0.1532(4) 0.0331(14) Uani 1 1 d .
H22 H 0.8704 0.7370 0.0976 0.040 Uiso 1 1 calc R
C23 C 0.9644(5) 0.6531(6) 0.2089(5) 0.0414(16) Uani 1 1 d .
H23 H 1.0162 0.6838 0.1974 0.050 Uiso 1 1 calc R
C24 C 0.9549(5) 0.5693(5) 0.2853(5) 0.0385(15) Uani 1 1 d .
H24 H 0.9996 0.5339 0.3339 0.046 Uiso 1 1 calc R
C25 C 0.8682(5) 0.5477(5) 0.2766(4) 0.0307(13) Uani 1 1 d .
H25 H 0.8443 0.4953 0.3187 0.037 Uiso 1 1 calc R
C26 C 0.8058(6) 0.8229(5) 0.3226(5) 0.0488(18) Uani 1 1 d .
H26 H 0.8662 0.8398 0.3194 0.059 Uiso 1 1 calc R
C27 C 0.7316(7) 0.8666(5) 0.2549(5) 0.054(2) Uani 1 1 d .
H27 H 0.7336 0.9182 0.1988 0.065 Uiso 1 1 calc R
C28 C 0.6558(6) 0.8192(6) 0.2868(5) 0.0522(19) Uani 1 1 d .
H28 H 0.5971 0.8332 0.2557 0.063 Uiso 1 1 calc R
C29 C 0.6808(6) 0.7479(6) 0.3715(5) 0.0488(18) Uani 1 1 d .
H29 H 0.6422 0.7050 0.4075 0.059 Uiso 1 1 calc R
C30 C 0.7720(7) 0.7497(6) 0.3952(5) 0.0506(19) Uani 1 1 d .
H30 H 0.8052 0.7092 0.4499 0.061 Uiso 1 1 calc R
C31 C 0.3043(5) 0.5702(5) 0.3171(4) 0.0300(13) Uani 1 1 d .
C32 C 0.3242(5) 0.4961(5) 0.4041(4) 0.0349(14) Uani 1 1 d .
H32 H 0.3942 0.4467 0.4231 0.042 Uiso 1 1 calc R
C33 C 0.2223(6) 0.5079(6) 0.4577(4) 0.0460(18) Uani 1 1 d .
H33 H 0.2127 0.4682 0.5185 0.055 Uiso 1 1 calc R
C34 C 0.1375(6) 0.5893(7) 0.4048(5) 0.0468(19) Uani 1 1 d .
H34 H 0.0610 0.6133 0.4232 0.056 Uiso 1 1 calc R
C35 C 0.1886(5) 0.6283(5) 0.3188(4) 0.0349(15) Uani 1 1 d .
H35 H 0.1512 0.6844 0.2703 0.042 Uiso 1 1 calc R
C36 C 0.1412(7) 0.7705(10) 0.4727(9) 0.089(4) Uani 1 1 d .
H36 H 0.0643 0.7903 0.4857 0.107 Uiso 1 1 calc R
C37 C 0.1991(7) 0.8091(6) 0.3906(6) 0.063(2) Uani 1 1 d .
H37 H 0.1674 0.8626 0.3385 0.075 Uiso 1 1 calc R
C38 C 0.3087(6) 0.7549(6) 0.4005(5) 0.0508(19) Uani 1 1 d .
H38 H 0.3659 0.7637 0.3551 0.061 Uiso 1 1 calc R
C39 C 0.3234(8) 0.6885(7) 0.4826(7) 0.066(2) Uani 1 1 d .
H39 H 0.3925 0.6425 0.5050 0.080 Uiso 1 1 calc R
C40 C 0.2237(13) 0.6963(9) 0.5305(5) 0.099(4) Uani 1 1 d .
H40 H 0.2119 0.6586 0.5916 0.119 Uiso 1 1 calc R
C41 C 0.2523(4) 0.6746(4) -0.1292(4) 0.0222(12) Uani 1 1 d .
C42 C 0.2519(4) 0.6384(4) -0.2035(4) 0.0261(12) Uani 1 1 d .
H42 H 0.3147 0.6033 -0.2397 0.031 Uiso 1 1 calc R
C43 C 0.1404(5) 0.6645(4) -0.2131(4) 0.0278(13) Uani 1 1 d .
H43 H 0.1171 0.6484 -0.2562 0.033 Uiso 1 1 calc R
C44 C 0.0711(5) 0.7180(5) -0.1478(4) 0.0306(13) Uani 1 1 d .
H44 H -0.0067 0.7442 -0.1395 0.037 Uiso 1 1 calc R
C45 C 0.1382(4) 0.7258(5) -0.0966(4) 0.0266(12) Uani 1 1 d .
H45 H 0.1123 0.7592 -0.0489 0.032 Uiso 1 1 calc R
C46 C 0.1249(5) 0.8950(5) -0.3584(4) 0.0402(16) Uani 1 1 d .
H46 H 0.1061 0.8768 -0.4026 0.048 Uiso 1 1 calc R
C47 C 0.0512(5) 0.9461(5) -0.2936(5) 0.0423(16) Uani 1 1 d .
H47 H -0.0261 0.9680 -0.2868 0.051 Uiso 1 1 calc R
C48 C 0.1109(5) 0.9597(5) -0.2400(4) 0.0383(15) Uani 1 1 d .
H48 H 0.0813 0.9923 -0.1916 0.046 Uiso 1 1 calc R
C49 C 0.2239(5) 0.9149(5) -0.2731(4) 0.0378(15) Uani 1 1 d .
H49 H 0.2836 0.9119 -0.2502 0.045 Uiso 1 1 calc R
C50 C 0.2317(5) 0.8755(5) -0.3462(4) 0.0370(15) Uani 1 1 d .
H50 H 0.2973 0.8419 -0.3808 0.044 Uiso 1 1 calc R
C51 C 0.7696(4) 0.7197(5) -0.2533(4) 0.0276(13) Uani 1 1 d .
C52 C 0.8290(4) 0.7820(5) -0.2607(4) 0.0281(13) Uani 1 1 d .
H52 H 0.8244 0.8149 -0.2166 0.034 Uiso 1 1 calc R
C53 C 0.8960(5) 0.7870(5) -0.3445(4) 0.0377(15) Uani 1 1 d .
H53 H 0.9447 0.8223 -0.3656 0.045 Uiso 1 1 calc R
C54 C 0.8770(5) 0.7300(5) -0.3907(4) 0.0341(14) Uani 1 1 d .
H54 H 0.9100 0.7211 -0.4490 0.041 Uiso 1 1 calc R
C55 C 0.8003(5) 0.6881(5) -0.3351(4) 0.0293(13) Uani 1 1 d .
H55 H 0.7737 0.6459 -0.3499 0.035 Uiso 1 1 calc R
C56 C 0.6797(6) 0.9550(5) -0.4854(5) 0.0465(17) Uani 1 1 d .
H56 H 0.7140 0.9475 -0.5438 0.056 Uiso 1 1 calc R
C57 C 0.5996(6) 0.9162(5) -0.4331(5) 0.0488(18) Uani 1 1 d .
H57 H 0.5713 0.8772 -0.4504 0.059 Uiso 1 1 calc R
C58 C 0.5688(6) 0.9452(5) -0.3511(5) 0.0450(17) Uani 1 1 d .
H58 H 0.5162 0.9294 -0.3039 0.054 Uiso 1 1 calc R
C59 C 0.6293(6) 1.0015(5) -0.3515(5) 0.0480(18) Uani 1 1 d .
H59 H 0.6243 1.0307 -0.3046 0.058 Uiso 1 1 calc R
C60 C 0.6990(6) 1.0076(5) -0.4333(5) 0.0486(18) Uani 1 1 d .
H60 H 0.7496 1.0406 -0.4507 0.058 Uiso 1 1 calc R
C61 C 0.4336(5) 0.8659(5) 0.0246(5) 0.0370(15) Uani 1 1 d .
C62 C 0.3987(6) 0.9100(6) 0.1011(6) 0.055(2) Uani 1 1 d .
H62 H 0.4064 0.8694 0.1625 0.066 Uiso 1 1 calc R
C63 C 0.3508(7) 1.0240(6) 0.0705(8) 0.073(3) Uani 1 1 d .
H63 H 0.3197 1.0723 0.1071 0.088 Uiso 1 1 calc R
C64 C 0.3588(6) 1.0507(6) -0.0249(7) 0.061(2) Uani 1 1 d .
H64 H 0.3351 1.1210 -0.0642 0.073 Uiso 1 1 calc R
C65 C 0.4085(5) 0.9542(5) -0.0522(6) 0.0487(18) Uani 1 1 d .
H65 H 0.4224 0.9502 -0.1130 0.058 Uiso 1 1 calc R
C66 C 0.1432(6) 0.9359(8) 0.1206(6) 0.071(3) Uani 1 1 d .
H66 H 0.1431 0.9162 0.1845 0.085 Uiso 1 1 calc R
C67 C 0.1046(6) 1.0411(7) 0.0640(7) 0.068(3) Uani 1 1 d .
H67 H 0.0721 1.1048 0.0827 0.081 Uiso 1 1 calc R
C68 C 0.1230(6) 1.0341(6) -0.0251(6) 0.059(2) Uani 1 1 d .
H68 H 0.1051 1.0926 -0.0777 0.071 Uiso 1 1 calc R
C69 C 0.1727(6) 0.9250(6) -0.0232(6) 0.0528(19) Uani 1 1 d .
H69 H 0.1957 0.8972 -0.0742 0.063 Uiso 1 1 calc R
C70 C 0.1819(5) 0.8659(6) 0.0665(5) 0.0466(17) Uani 1 1 d .
H70 H 0.2098 0.7902 0.0877 0.056 Uiso 1 1 calc R

loop_
_atom_site_aniso_label
_atom_site_aniso_U_11
_atom_site_aniso_U_22
_atom_site_aniso_U_33
_atom_site_aniso_U_23
_atom_site_aniso_U_13
_atom_site_aniso_U_12
In1 0.0258(2) 0.0229(2) 0.0201(2) -0.00330(16) -0.00473(16) -0.01051(16)
Fe1 0.0387(5) 0.0270(5) 0.0313(5) -0.0086(4) -0.0102(4) -0.0132(4)
Fe2 0.0438(5) 0.0446(6) 0.0227(5) -0.0135(4) 0.0029(4) -0.0251(4)
Fe3 0.0325(4) 0.0232(4) 0.0232(4) -0.0032(4) -0.0070(4) -0.0124(3)
Fe4 0.0380(5) 0.0298(5) 0.0210(4) -0.0023(4) -0.0030(4) -0.0176(4)
Fe5 0.0394(5) 0.0352(5) 0.0478(6) -0.0159(5) -0.0083(5) -0.0084(4)
N1 0.032(3) 0.026(3) 0.016(2) -0.003(2) -0.003(2) -0.015(2)
N2 0.031(2) 0.020(2) 0.018(2) -0.0026(19) -0.003(2) -0.0130(19)
N3 0.025(2) 0.026(3) 0.019(2) -0.005(2) -0.0005(19) -0.0152(19)
N4 0.020(2) 0.024(2) 0.020(2) -0.002(2) -0.0053(19) -0.0076(18)
C1 0.034(3) 0.021(3) 0.023(3) -0.007(2) 0.000(2) -0.012(2)
C2 0.024(3) 0.031(3) 0.027(3) -0.007(3) -0.002(3) -0.012(2)
C3 0.026(3) 0.025(3) 0.027(3) -0.004(3) -0.006(3) -0.009(2)
C4 0.026(3) 0.021(3) 0.026(3) -0.003(2) -0.007(2) -0.011(2)
C5 0.021(3) 0.022(3) 0.028(3) -0.008(2) -0.007(2) -0.009(2)
C6 0.031(3) 0.024(3) 0.028(3) -0.011(3) -0.011(3) -0.006(2)
C7 0.034(3) 0.032(3) 0.019(3) -0.006(3) -0.008(2) -0.016(3)
C8 0.034(3) 0.036(3) 0.019(3) -0.008(3) -0.004(3) -0.015(3)
C9 0.035(3) 0.023(3) 0.017(3) -0.002(2) -0.005(2) -0.012(2)
C10 0.031(3) 0.024(3) 0.021(3) -0.005(2) -0.005(2) -0.010(2)
C11 0.023(3) 0.020(3) 0.026(3) -0.006(2) 0.000(2) -0.009(2)
C12 0.029(3) 0.019(3) 0.025(3) -0.005(2) 0.000(2) -0.009(2)
C13 0.026(3) 0.025(3) 0.026(3) -0.008(3) -0.002(2) -0.011(2)
C14 0.031(3) 0.020(3) 0.024(3) -0.007(2) -0.001(2) -0.014(2)
C15 0.025(3) 0.024(3) 0.022(3) -0.006(2) -0.001(2) -0.012(2)
C16 0.026(3) 0.024(3) 0.023(3) -0.007(2) -0.003(2) -0.011(2)
C17 0.036(3) 0.030(3) 0.018(3) -0.003(2) -0.008(2) -0.014(3)
C18 0.029(3) 0.038(3) 0.020(3) -0.007(3) -0.001(2) -0.017(3)
C19 0.029(3) 0.022(3) 0.017(3) 0.002(2) -0.008(2) -0.009(2)
C20 0.036(3) 0.019(3) 0.018(3) -0.001(2) -0.001(2) -0.012(2)
C21 0.023(3) 0.028(3) 0.031(3) -0.013(3) -0.001(2) -0.010(2)
C22 0.035(3) 0.033(3) 0.034(3) -0.009(3) -0.006(3) -0.015(3)
C23 0.036(3) 0.052(4) 0.050(4) -0.019(4) -0.012(3) -0.022(3)
C24 0.038(3) 0.035(4) 0.044(4) -0.011(3) -0.016(3) -0.010(3)
C25 0.036(3) 0.028(3) 0.030(3) -0.008(3) -0.011(3) -0.009(3)
C26 0.074(5) 0.039(4) 0.048(4) -0.017(4) -0.013(4) -0.028(4)
C27 0.084(6) 0.025(4) 0.047(4) -0.010(3) -0.011(4) -0.015(4)
C28 0.051(4) 0.048(5) 0.056(5) -0.031(4) -0.004(4) -0.007(4)
C29 0.052(4) 0.053(5) 0.052(5) -0.030(4) 0.004(4) -0.024(4)
C30 0.086(5) 0.039(4) 0.035(4) -0.017(3) -0.003(4) -0.029(4)
C31 0.043(3) 0.035(3) 0.022(3) -0.008(3) -0.003(3) -0.024(3)
C32 0.054(4) 0.039(4) 0.023(3) -0.007(3) -0.002(3) -0.030(3)
C33 0.080(5) 0.059(5) 0.025(3) -0.017(3) 0.011(4) -0.054(4)
C34 0.041(4) 0.084(6) 0.035(4) -0.035(4) 0.012(3) -0.036(4)
C35 0.035(3) 0.053(4) 0.027(3) -0.020(3) 0.007(3) -0.025(3)
C36 0.054(5) 0.134(10) 0.132(10) -0.115(9) 0.047(6) -0.053(6)
C37 0.090(6) 0.030(4) 0.060(5) -0.020(4) -0.038(5) 0.004(4)
C38 0.063(5) 0.047(4) 0.058(5) -0.027(4) 0.010(4) -0.034(4)
C39 0.090(6) 0.062(6) 0.069(6) -0.027(5) -0.026(5) -0.035(5)
C40 0.237(15) 0.087(7) 0.018(4) -0.019(5) 0.011(6) -0.111(9)
C41 0.026(3) 0.021(3) 0.021(3) -0.001(2) -0.007(2) -0.011(2)
C42 0.029(3) 0.026(3) 0.023(3) 0.000(2) -0.002(2) -0.015(2)
C43 0.038(3) 0.023(3) 0.027(3) 0.000(3) -0.015(3) -0.014(2)
C44 0.032(3) 0.038(4) 0.026(3) -0.004(3) -0.003(3) -0.022(3)
C45 0.031(3) 0.031(3) 0.019(3) -0.006(3) 0.003(2) -0.017(3)
C46 0.053(4) 0.036(4) 0.026(3) 0.004(3) -0.013(3) -0.019(3)
C47 0.044(4) 0.027(3) 0.048(4) 0.000(3) -0.015(3) -0.010(3)
C48 0.053(4) 0.024(3) 0.034(4) -0.004(3) -0.003(3) -0.015(3)
C49 0.046(4) 0.029(3) 0.037(4) 0.002(3) -0.010(3) -0.018(3)
C50 0.049(4) 0.028(3) 0.026(3) 0.005(3) -0.006(3) -0.017(3)
C51 0.026(3) 0.032(3) 0.023(3) -0.003(3) -0.006(2) -0.012(2)
C52 0.026(3) 0.034(3) 0.026(3) -0.004(3) -0.003(2) -0.017(2)
C53 0.035(3) 0.051(4) 0.034(4) -0.007(3) -0.001(3) -0.029(3)
C54 0.033(3) 0.042(4) 0.021(3) -0.010(3) 0.003(3) -0.012(3)
C55 0.033(3) 0.031(3) 0.023(3) -0.005(3) -0.008(3) -0.011(3)
C56 0.075(5) 0.037(4) 0.029(4) 0.001(3) -0.014(3) -0.026(4)
C57 0.063(5) 0.032(4) 0.048(4) 0.005(3) -0.026(4) -0.019(3)
C58 0.046(4) 0.036(4) 0.038(4) 0.002(3) -0.002(3) -0.014(3)
C59 0.065(5) 0.035(4) 0.041(4) -0.015(3) -0.006(4) -0.014(3)
C60 0.079(5) 0.033(4) 0.033(4) -0.002(3) -0.009(4) -0.026(4)
C61 0.030(3) 0.027(3) 0.061(5) -0.015(3) -0.008(3) -0.013(3)
C62 0.055(4) 0.052(5) 0.065(5) -0.027(4) -0.023(4) -0.010(4)
C63 0.069(5) 0.038(5) 0.119(9) -0.043(5) -0.040(6) 0.003(4)
C64 0.044(4) 0.031(4) 0.106(8) -0.021(5) -0.012(5) -0.011(3)
C65 0.041(4) 0.031(4) 0.066(5) -0.009(4) -0.010(4) -0.009(3)
C66 0.058(5) 0.092(7) 0.047(5) -0.021(5) 0.004(4) -0.019(5)
C67 0.045(4) 0.060(6) 0.098(7) -0.051(6) -0.002(5) -0.002(4)
C68 0.053(4) 0.043(4) 0.080(6) -0.006(4) -0.019(4) -0.020(4)
C69 0.058(5) 0.052(5) 0.059(5) -0.014(4) -0.005(4) -0.031(4)
C70 0.030(3) 0.045(4) 0.057(5) -0.006(4) 0.004(3) -0.018(3)

loop_
_atom_type_symbol
_atom_type_description
_atom_type_scat_dispersion_real
_atom_type_scat_dispersion_imag
_atom_type_scat_source
C C 0.0033 0.0016 'International Tables Vol C Tables 4.2.6.8 and 6.1.1.4'
H H 0.0000 0.0000 'International Tables Vol C Tables 4.2.6.8 and 6.1.1.4'
N N 0.0061 0.0033 'International Tables Vol C Tables 4.2.6.8 and 6.1.1.4'
Fe Fe 0.3463 0.8444 'International Tables Vol C Tables 4.2.6.8 and 6.1.1.4'
In In -0.7276 1.3100 'International Tables Vol C Tables 4.2.6.8 and 6.1.1.4'

loop_
_geom_angle_atom_site_label_1
_geom_angle_atom_site_label_2
_geom_angle_atom_site_label_3
_geom_angle
C61 In1 N3 113.85(19)
C61 In1 N1 107.65(19)
N3 In1 N1 138.43(16)
C61 In1 N4 112.3(2)
N3 In1 N4 83.41(16)
N1 In1 N4 83.23(15)
C61 In1 N2 106.3(2)
N3 In1 N2 82.97(16)
N1 In1 N2 83.41(16)
N4 In1 N2 141.35(16)
C22 Fe1 C23 40.7(2)
C22 Fe1 C26 124.1(3)
C23 Fe1 C26 104.8(3)
C22 Fe1 C27 104.9(3)
C23 Fe1 C27 115.6(3)
C26 Fe1 C27 41.2(3)
C22 Fe1 C29 153.5(3)
C23 Fe1 C29 165.8(3)
C26 Fe1 C29 67.6(3)
C27 Fe1 C29 67.2(3)
C22 Fe1 C28 118.2(3)
C23 Fe1 C28 150.4(3)
C26 Fe1 C28 68.0(3)
C27 Fe1 C28 40.0(3)
C29 Fe1 C28 39.6(3)
C22 Fe1 C24 68.1(3)
C23 Fe1 C24 40.7(3)
C26 Fe1 C24 117.9(3)
C27 Fe1 C24 151.0(3)
C29 Fe1 C24 131.0(3)
C28 Fe1 C24 168.2(3)
C22 Fe1 C30 162.9(3)
C23 Fe1 C30 126.7(3)
C26 Fe1 C30 40.6(3)
C27 Fe1 C30 68.1(3)
C29 Fe1 C30 39.9(3)
C28 Fe1 C30 67.2(3)
C24 Fe1 C30 109.9(3)
C22 Fe1 C25 68.0(2)
C23 Fe1 C25 67.9(3)
C26 Fe1 C25 153.3(3)
C27 Fe1 C25 165.5(3)
C29 Fe1 C25 113.1(3)
C28 Fe1 C25 130.9(3)
C24 Fe1 C25 39.9(2)
C30 Fe1 C25 122.2(3)
C22 Fe1 C21 41.0(2)
C23 Fe1 C21 68.8(2)
C26 Fe1 C21 162.9(3)
C27 Fe1 C21 126.0(3)
C29 Fe1 C21 121.9(2)
C28 Fe1 C21 109.4(3)
C24 Fe1 C21 68.2(2)
C30 Fe1 C21 155.5(3)
C25 Fe1 C21 40.6(2)
C36 Fe2 C35 118.7(4)
C36 Fe2 C40 41.0(4)
C35 Fe2 C40 156.1(5)
C36 Fe2 C33 122.3(4)
C35 Fe2 C33 68.2(3)
C40 Fe2 C33 109.2(3)
C36 Fe2 C34 104.0(3)
C35 Fe2 C34 40.9(2)
C40 Fe2 C34 121.4(4)
C33 Fe2 C34 40.6(3)
C36 Fe2 C39 67.6(4)
C35 Fe2 C39 160.9(4)
C40 Fe2 C39 39.2(4)
C33 Fe2 C39 125.6(3)
C34 Fe2 C39 158.2(4)
C36 Fe2 C37 41.2(4)
C35 Fe2 C37 106.5(3)
C40 Fe2 C37 67.0(4)
C33 Fe2 C37 159.3(3)
C34 Fe2 C37 122.4(3)
C39 Fe2 C37 65.3(3)
C36 Fe2 C38 67.5(3)
C35 Fe2 C38 125.2(3)
C40 Fe2 C38 65.3(4)
C33 Fe2 C38 159.7(3)
C34 Fe2 C38 159.4(3)
C39 Fe2 C38 37.8(3)
C37 Fe2 C38 39.1(3)
C36 Fe2 C32 160.7(4)
C35 Fe2 C32 67.6(3)
C40 Fe2 C32 126.9(4)
C33 Fe2 C32 40.4(3)
C34 Fe2 C32 68.0(3)
C39 Fe2 C32 113.0(3)
C37 Fe2 C32 157.9(3)
C38 Fe2 C32 125.7(3)
C36 Fe2 C31 155.2(4)
C35 Fe2 C31 40.4(2)
C40 Fe2 C31 162.8(5)
C33 Fe2 C31 68.2(2)
C34 Fe2 C31 68.5(2)
C39 Fe2 C31 127.4(3)
C37 Fe2 C31 121.6(3)
C38 Fe2 C31 110.9(3)
C32 Fe2 C31 40.1(2)
C49 Fe3 C50 40.7(3)
C49 Fe3 C47 68.0(3)
C50 Fe3 C47 67.8(3)
C49 Fe3 C46 68.1(3)
C50 Fe3 C46 40.3(2)
C47 Fe3 C46 40.2(3)
C49 Fe3 C45 122.1(2)
C50 Fe3 C45 158.6(2)
C47 Fe3 C45 122.9(3)
C46 Fe3 C45 159.1(2)
C49 Fe3 C44 156.5(3)
C50 Fe3 C44 160.0(2)
C47 Fe3 C44 105.8(3)
C46 Fe3 C44 122.8(2)
C45 Fe3 C44 40.7(2)
C49 Fe3 C43 162.5(3)
C50 Fe3 C43 125.1(2)
C47 Fe3 C43 120.3(2)
C46 Fe3 C43 107.4(2)
C45 Fe3 C43 68.1(2)
C44 Fe3 C43 40.3(2)
C49 Fe3 C48 40.8(3)
C50 Fe3 C48 68.5(3)
C47 Fe3 C48 40.6(3)
C46 Fe3 C48 68.3(3)
C45 Fe3 C48 106.7(2)
C44 Fe3 C48 119.8(3)
C43 Fe3 C48 155.0(2)
C49 Fe3 C42 126.0(2)
C50 Fe3 C42 109.3(2)
C47 Fe3 C42 156.6(2)
C46 Fe3 C42 122.4(2)
C45 Fe3 C42 68.5(2)
C44 Fe3 C42 68.5(2)
C43 Fe3 C42 40.9(2)
C48 Fe3 C42 162.1(2)
C49 Fe3 C41 108.9(2)
C50 Fe3 C41 123.4(2)
C47 Fe3 C41 160.5(2)
C46 Fe3 C41 158.4(2)
C45 Fe3 C41 41.0(2)
C44 Fe3 C41 68.8(2)
C43 Fe3 C41 68.6(2)
C48 Fe3 C41 124.5(2)
C42 Fe3 C41 40.7(2)
C52 Fe4 C57 161.3(3)
C52 Fe4 C54 68.2(2)
C57 Fe4 C54 124.0(3)
C52 Fe4 C60 119.5(3)
C57 Fe4 C60 68.2(3)
C54 Fe4 C60 122.4(3)
C52 Fe4 C53 40.8(2)
C57 Fe4 C53 157.6(3)
C54 Fe4 C53 40.4(2)
C60 Fe4 C53 105.0(3)
C52 Fe4 C55 68.2(2)
C57 Fe4 C55 110.8(3)
C54 Fe4 C55 40.6(2)
C60 Fe4 C55 160.2(3)
C53 Fe4 C55 68.1(2)
C52 Fe4 C58 123.8(3)
C57 Fe4 C58 40.3(3)
C54 Fe4 C58 160.3(3)
C60 Fe4 C58 67.9(3)
C53 Fe4 C58 158.7(3)
C55 Fe4 C58 125.1(3)
C52 Fe4 C59 106.5(3)
C57 Fe4 C59 67.4(3)
C54 Fe4 C59 158.3(3)
C60 Fe4 C59 40.4(3)
C53 Fe4 C59 121.9(3)
C55 Fe4 C59 159.0(3)
C58 Fe4 C59 39.8(3)
C52 Fe4 C56 155.7(3)
C57 Fe4 C56 40.5(3)
C54 Fe4 C56 107.7(3)
C60 Fe4 C56 40.9(3)
C53 Fe4 C56 120.5(3)
C55 Fe4 C56 125.3(2)
C58 Fe4 C56 68.0(3)
C59 Fe4 C56 68.0(3)
C52 Fe4 C51 40.9(2)
C57 Fe4 C51 126.0(3)
C54 Fe4 C51 68.7(2)
C60 Fe4 C51 156.1(2)
C53 Fe4 C51 68.9(2)
C55 Fe4 C51 40.7(2)
C58 Fe4 C51 109.1(2)
C59 Fe4 C51 122.0(3)
C56 Fe4 C51 162.0(2)
C66 Fe5 C67 40.8(4)
C66 Fe5 C63 116.5(4)
C67 Fe5 C63 108.4(3)
C66 Fe5 C62 108.9(4)
C67 Fe5 C62 131.1(3)
C63 Fe5 C62 41.1(3)
C66 Fe5 C64 149.6(4)
C67 Fe5 C64 117.2(3)
C63 Fe5 C64 40.6(4)
C62 Fe5 C64 67.8(4)
C66 Fe5 C68 67.7(4)
C67 Fe5 C68 40.2(3)
C63 Fe5 C68 130.8(3)
C62 Fe5 C68 169.9(3)
C64 Fe5 C68 109.9(3)
C66 Fe5 C65 168.2(3)
C67 Fe5 C65 149.9(4)
C63 Fe5 C65 68.8(4)
C62 Fe5 C65 67.5(3)
C64 Fe5 C65 40.9(3)
C68 Fe5 C65 117.8(3)
C66 Fe5 C69 67.5(3)
C67 Fe5 C69 67.8(3)
C63 Fe5 C69 169.6(3)
C62 Fe5 C69 148.5(3)
C64 Fe5 C69 131.5(4)
C68 Fe5 C69 40.2(3)
C65 Fe5 C69 109.3(3)
C66 Fe5 C70 40.0(3)
C67 Fe5 C70 67.4(3)
C63 Fe5 C70 149.4(4)
C62 Fe5 C70 117.4(3)
C64 Fe5 C70 169.2(3)
C68 Fe5 C70 66.7(3)
C65 Fe5 C70 130.5(3)
C69 Fe5 C70 39.4(3)
C66 Fe5 C61 130.1(3)
C67 Fe5 C61 169.6(4)
C63 Fe5 C61 69.9(3)
C62 Fe5 C61 41.1(3)
C64 Fe5 C61 68.6(3)
C68 Fe5 C61 148.3(3)
C65 Fe5 C61 39.9(3)
C69 Fe5 C61 115.7(3)
C70 Fe5 C61 108.5(3)
C1 N1 C4 107.3(4)
C1 N1 In1 126.1(3)
C4 N1 In1 126.3(4)
C9 N2 C6 107.9(4)
C9 N2 In1 123.9(3)
C6 N2 In1 123.2(4)
C11 N3 C14 107.3(4)
C11 N3 In1 126.0(3)
C14 N3 In1 124.9(4)
C19 N4 C16 107.3(4)
C19 N4 In1 124.6(3)
C16 N4 In1 123.9(3)
N1 C1 C20 126.7(5)
N1 C1 C2 108.5(5)
C20 C1 C2 124.8(5)
C3 C2 C1 107.4(5)
C3 C2 H2 126.3
C1 C2 H2 126.3
C2 C3 C4 108.3(5)
C2 C3 H3 125.8
C4 C3 H3 125.8
N1 C4 C5 125.5(5)
N1 C4 C3 108.1(5)
C5 C4 C3 126.3(5)
C6 C5 C4 125.1(5)
C6 C5 C21 120.4(5)
C4 C5 C21 114.4(5)
N2 C6 C5 125.5(5)
N2 C6 C7 107.8(5)
C5 C6 C7 126.4(5)
C8 C7 C6 107.9(5)
C8 C7 H7 126.1
C6 C7 H7 126.1
C7 C8 C9 107.5(5)
C7 C8 H8 126.2
C9 C8 H8 126.2
N2 C9 C10 124.9(5)
N2 C9 C8 108.9(5)
C10 C9 C8 126.2(5)
C11 C10 C9 125.3(5)
C11 C10 C31 114.5(5)
C9 C10 C31 120.2(5)
N3 C11 C10 125.9(5)
N3 C11 C12 108.8(4)
C10 C11 C12 125.3(5)
C13 C12 C11 107.3(5)
C13 C12 H12 126.3
C11 C12 H12 126.3
C12 C13 C14 108.4(5)
C12 C13 H13 125.8
C14 C13 H13 125.8
N3 C14 C15 126.7(5)
N3 C14 C13 108.0(5)
C15 C14 C13 125.3(5)
C16 C15 C14 124.4(5)
C16 C15 C41 121.3(5)
C14 C15 C41 114.3(5)
N4 C16 C15 125.9(5)
N4 C16 C17 108.1(5)
C15 C16 C17 126.0(5)
C18 C17 C16 108.3(5)
C18 C17 H17 125.9
C16 C17 H17 125.9
C17 C18 C19 106.9(5)
C17 C18 H18 126.5
C19 C18 H18 126.5
N4 C19 C20 124.6(5)
N4 C19 C18 109.4(4)
C20 C19 C18 125.8(5)
C1 C20 C19 124.6(5)
C1 C20 C51 114.6(5)
C19 C20 C51 120.7(5)
C25 C21 C22 105.9(5)
C25 C21 C5 129.9(5)
C22 C21 C5 123.9(5)
C25 C21 Fe1 69.5(3)
C22 C21 Fe1 68.0(3)
C5 C21 Fe1 131.4(4)
C23 C22 C21 109.0(6)
C23 C22 Fe1 69.9(4)
C21 C22 Fe1 71.0(3)
C23 C22 H22 125.5
C21 C22 H22 125.5
Fe1 C22 H22 125.2
C22 C23 C24 107.6(6)
C22 C23 Fe1 69.4(4)
C24 C23 Fe1 70.4(4)
C22 C23 H23 126.2
C24 C23 H23 126.2
Fe1 C23 H23 125.6
C25 C24 C23 108.3(5)
C25 C24 Fe1 70.3(3)
C23 C24 Fe1 69.0(4)
C25 C24 H24 125.9
C23 C24 H24 125.9
Fe1 C24 H24 126.4
C24 C25 C21 109.2(5)
C24 C25 Fe1 69.8(3)
C21 C25 Fe1 70.0(3)
C24 C25 H25 125.4
C21 C25 H25 125.4
Fe1 C25 H25 126.4
C30 C26 C27 107.1(7)
C30 C26 Fe1 70.5(4)
C27 C26 Fe1 69.6(4)
C30 C26 H26 126.4
C27 C26 H26 126.4
Fe1 C26 H26 125.1
C28 C27 C26 107.5(7)
C28 C27 Fe1 70.4(4)
C26 C27 Fe1 69.3(4)
C28 C27 H27 126.2
C26 C27 H27 126.2
Fe1 C27 H27 125.7
C29 C28 C27 108.6(7)
C29 C28 Fe1 70.1(4)
C27 C28 Fe1 69.6(4)
C29 C28 H28 125.7
C27 C28 H28 125.7
Fe1 C28 H28 126.1
C28 C29 C30 109.2(7)
C28 C29 Fe1 70.3(4)
C30 C29 Fe1 70.3(4)
C28 C29 H29 125.4
C30 C29 H29 125.4
Fe1 C29 H29 125.6
C29 C30 C26 107.6(7)
C29 C30 Fe1 69.8(4)
C26 C30 Fe1 69.0(4)
C29 C30 H30 126.2
C26 C30 H30 126.2
Fe1 C30 H30 126.6
C35 C31 C32 106.4(5)
C35 C31 C10 123.6(5)
C32 C31 C10 129.8(5)
C35 C31 Fe2 68.0(3)
C32 C31 Fe2 69.1(3)
C10 C31 Fe2 131.1(4)
C33 C32 C31 109.0(6)
C33 C32 Fe2 69.0(4)
C31 C32 Fe2 70.8(3)
C33 C32 H32 125.5
C31 C32 H32 125.5
Fe2 C32 H32 126.4
C34 C33 C32 108.1(6)
C34 C33 Fe2 69.7(4)
C32 C33 Fe2 70.6(4)
C34 C33 H33 125.9
C32 C33 H33 125.9
Fe2 C33 H33 125.3
C33 C34 C35 107.2(6)
C33 C34 Fe2 69.7(4)
C35 C34 Fe2 69.3(3)
C33 C34 H34 126.4
C35 C34 H34 126.4
Fe2 C34 H34 126.1
C31 C35 C34 109.3(6)
C31 C35 Fe2 71.7(3)
C34 C35 Fe2 69.8(3)
C31 C35 H35 125.3
C34 C35 H35 125.3
Fe2 C35 H35 124.8
C40 C36 C37 104.8(8)
C40 C36 Fe2 70.6(5)
C37 C36 Fe2 70.7(4)
C40 C36 H36 127.6
C37 C36 H36 127.6
Fe2 C36 H36 122.9
C38 C37 C36 107.5(8)
C38 C37 Fe2 70.6(4)
C36 C37 Fe2 68.1(5)
C38 C37 H37 126.3
C36 C37 H37 126.3
Fe2 C37 H37 126.7
C39 C38 C37 110.0(8)
C39 C38 Fe2 71.0(5)
C37 C38 Fe2 70.3(4)
C39 C38 H38 125.0
C37 C38 H38 125.0
Fe2 C38 H38 125.3
C38 C39 C40 109.7(9)
C38 C39 Fe2 71.2(4)
C40 C39 Fe2 70.1(5)
C38 C39 H39 125.2
C40 C39 H39 125.2
Fe2 C39 H39 125.0
C39 C40 C36 107.9(8)
C39 C40 Fe2 70.6(5)
C36 C40 Fe2 68.4(4)
C39 C40 H40 126.1
C36 C40 H40 126.1
Fe2 C40 H40 126.5
C42 C41 C45 105.9(4)
C42 C41 C15 130.0(5)
C45 C41 C15 123.8(5)
C42 C41 Fe3 68.4(3)
C45 C41 Fe3 67.8(3)
C15 C41 Fe3 132.0(4)
C43 C42 C41 108.3(5)
C43 C42 Fe3 69.2(3)
C41 C42 Fe3 70.9(3)
C43 C42 H42 125.8
C41 C42 H42 125.8
Fe3 C42 H42 125.6
C44 C43 C42 108.7(5)
C44 C43 Fe3 69.8(3)
C42 C43 Fe3 69.9(3)
C44 C43 H43 125.7
C42 C43 H43 125.7
Fe3 C43 H43 126.2
C43 C44 C45 108.0(5)
C43 C44 Fe3 69.9(3)
C45 C44 Fe3 69.6(3)
C43 C44 H44 126.0
C45 C44 H44 126.0
Fe3 C44 H44 126.0
C44 C45 C41 109.0(5)
C44 C45 Fe3 69.7(3)
C41 C45 Fe3 71.2(3)
C44 C45 H45 125.5
C41 C45 H45 125.5
Fe3 C45 H45 125.2
C47 C46 C50 108.1(6)
C47 C46 Fe3 69.8(4)
C50 C46 Fe3 69.7(3)
C47 C46 H46 125.9
C50 C46 H46 125.9
Fe3 C46 H46 126.1
C46 C47 C48 109.1(6)
C46 C47 Fe3 70.0(3)
C48 C47 Fe3 70.3(4)
C46 C47 H47 125.5
C48 C47 H47 125.5
Fe3 C47 H47 125.9
C47 C48 C49 106.6(6)
C47 C48 Fe3 69.2(4)
C49 C48 Fe3 68.9(3)
C47 C48 H48 126.7
C49 C48 H48 126.7
Fe3 C48 H48 126.7
C50 C49 C48 108.2(6)
C50 C49 Fe3 69.7(4)
C48 C49 Fe3 70.3(4)
C50 C49 H49 125.9
C48 C49 H49 125.9
Fe3 C49 H49 125.7
C46 C50 C49 108.0(6)
C46 C50 Fe3 70.0(4)
C49 C50 Fe3 69.6(4)
C46 C50 H50 126.0
C49 C50 H50 126.0
Fe3 C50 H50 126.0
C55 C51 C52 106.2(5)
C55 C51 C20 130.5(5)
C52 C51 C20 123.2(5)
C55 C51 Fe4 69.3(3)
C52 C51 Fe4 68.3(3)
C20 C51 Fe4 130.2(4)
C53 C52 C51 109.3(5)
C53 C52 Fe4 70.5(3)
C51 C52 Fe4 70.8(3)
C53 C52 H52 125.3
C51 C52 H52 125.3
Fe4 C52 H52 125.0
C54 C53 C52 107.4(5)
C54 C53 Fe4 69.6(3)
C52 C53 Fe4 68.7(3)
C54 C53 H53 126.3
C52 C53 H53 126.3
Fe4 C53 H53 126.9
C53 C54 C55 108.4(5)
C53 C54 Fe4 70.0(3)
C55 C54 Fe4 70.0(3)
C53 C54 H54 125.8
C55 C54 H54 125.8
Fe4 C54 H54 125.8
C54 C55 C51 108.7(5)
C54 C55 Fe4 69.5(3)
C51 C55 Fe4 70.0(3)
C54 C55 H55 125.6
C51 C55 H55 125.6
Fe4 C55 H55 126.5
C57 C56 C60 106.9(6)
C57 C56 Fe4 69.3(4)
C60 C56 Fe4 69.2(4)
C57 C56 H56 126.5
C60 C56 H56 126.5
Fe4 C56 H56 126.5
C58 C57 C56 108.7(6)
C58 C57 Fe4 70.3(4)
C56 C57 Fe4 70.2(4)
C58 C57 H57 125.6
C56 C57 H57 125.6
Fe4 C57 H57 125.4
C59 C58 C57 108.0(7)
C59 C58 Fe4 70.1(4)
C57 C58 Fe4 69.4(4)
C59 C58 H58 126.0
C57 C58 H58 126.0
Fe4 C58 H58 126.1
C58 C59 C60 108.8(6)
C58 C59 Fe4 70.1(4)
C60 C59 Fe4 69.5(4)
C58 C59 H59 125.6
C60 C59 H59 125.6
Fe4 C59 H59 126.4
C59 C60 C56 107.6(6)
C59 C60 Fe4 70.1(4)
C56 C60 Fe4 69.9(4)
C59 C60 H60 126.2
C56 C60 H60 126.2
Fe4 C60 H60 125.4
C65 C61 C62 105.7(6)
C65 C61 Fe5 69.3(4)
C62 C61 Fe5 68.3(4)
C65 C61 In1 127.6(5)
C62 C61 In1 126.7(6)
Fe5 C61 In1 127.2(3)
C63 C62 C61 109.7(8)
C63 C62 Fe5 69.2(4)
C61 C62 Fe5 70.6(4)
C63 C62 H62 125.1
C61 C62 H62 125.1
Fe5 C62 H62 126.6
C64 C63 C62 106.4(7)
C64 C63 Fe5 70.1(4)
C62 C63 Fe5 69.6(4)
C64 C63 H63 126.8
C62 C63 H63 126.8
Fe5 C63 H63 125.1
C63 C64 C65 108.5(7)
C63 C64 Fe5 69.4(5)
C65 C64 Fe5 69.9(4)
C63 C64 H64 125.7
C65 C64 H64 125.7
Fe5 C64 H64 126.6
C61 C65 C64 109.6(7)
C61 C65 Fe5 70.8(4)
C64 C65 Fe5 69.2(4)
C61 C65 H65 125.2
C64 C65 H65 125.2
Fe5 C65 H65 126.4
C70 C66 C67 108.1(8)
C70 C66 Fe5 71.8(4)
C67 C66 Fe5 70.2(5)
C70 C66 H66 126.0
C67 C66 H66 126.0
Fe5 C66 H66 123.7
C68 C67 C66 107.3(7)
C68 C67 Fe5 70.6(4)
C66 C67 Fe5 69.0(4)
C68 C67 H67 126.4
C66 C67 H67 126.4
Fe5 C67 H67 125.6
C67 C68 C69 108.2(8)
C67 C68 Fe5 69.2(5)
C69 C68 Fe5 70.2(4)
C67 C68 H68 125.9
C69 C68 H68 125.9
Fe5 C68 H68 126.3
C70 C69 C68 107.7(7)
C70 C69 Fe5 70.5(4)
C68 C69 Fe5 69.6(4)
C70 C69 H69 126.2
C68 C69 H69 126.2
Fe5 C69 H69 125.3
C69 C70 C66 108.7(7)
C69 C70 Fe5 70.1(4)
C66 C70 Fe5 68.2(5)
C69 C70 H70 125.6
C66 C70 H70 125.6
Fe5 C70 H70 127.6

loop_
_geom_bond_atom_site_label_1
_geom_bond_atom_site_label_2
_geom_bond_distance
In1 C61 2.152(6)
In1 N3 2.183(4)
In1 N1 2.191(4)
In1 N4 2.213(4)
In1 N2 2.218(4)
Fe1 C22 2.030(6)
Fe1 C23 2.036(7)
Fe1 C26 2.040(6)
Fe1 C27 2.045(7)
Fe1 C29 2.053(7)
Fe1 C28 2.055(7)
Fe1 C24 2.055(6)
Fe1 C30 2.060(6)
Fe1 C25 2.063(6)
Fe1 C21 2.069(5)
Fe2 C36 2.009(8)
Fe2 C35 2.037(6)
Fe2 C40 2.038(7)
Fe2 C33 2.043(7)
Fe2 C34 2.043(6)
Fe2 C39 2.044(7)
Fe2 C37 2.044(7)
Fe2 C38 2.047(7)
Fe2 C32 2.064(6)
Fe2 C31 2.086(6)
Fe3 C49 2.040(6)
Fe3 C50 2.041(6)
Fe3 C47 2.044(6)
Fe3 C46 2.046(6)
Fe3 C45 2.048(6)
Fe3 C44 2.048(6)
Fe3 C43 2.049(6)
Fe3 C48 2.058(6)
Fe3 C42 2.059(6)
Fe3 C41 2.093(5)
Fe4 C52 2.026(6)
Fe4 C57 2.041(7)
Fe4 C54 2.044(6)
Fe4 C60 2.045(7)
Fe4 C53 2.049(6)
Fe4 C55 2.050(6)
Fe4 C58 2.053(7)
Fe4 C59 2.054(7)
Fe4 C56 2.054(7)
Fe4 C51 2.059(6)
Fe5 C66 2.015(9)
Fe5 C67 2.031(7)
Fe5 C63 2.033(8)
Fe5 C62 2.039(7)
Fe5 C64 2.043(8)
Fe5 C68 2.048(7)
Fe5 C65 2.051(7)
Fe5 C69 2.056(7)
Fe5 C70 2.062(7)
Fe5 C61 2.070(6)
N1 C1 1.368(7)
N1 C4 1.392(7)
N2 C9 1.370(7)
N2 C6 1.384(7)
N3 C11 1.367(7)
N3 C14 1.397(7)
N4 C19 1.371(7)
N4 C16 1.384(6)
C1 C20 1.410(8)
C1 C2 1.452(7)
C2 C3 1.337(8)
C2 H2 0.9500
C3 C4 1.434(8)
C3 H3 0.9500
C4 C5 1.415(8)
C5 C6 1.405(8)
C5 C21 1.498(7)
C6 C7 1.440(8)
C7 C8 1.354(8)
C7 H7 0.9500
C8 C9 1.430(7)
C8 H8 0.9500
C9 C10 1.414(7)
C10 C11 1.408(7)
C10 C31 1.507(8)
C11 C12 1.455(7)
C12 C13 1.339(8)
C12 H12 0.9500
C13 C14 1.439(8)
C13 H13 0.9500
C14 C15 1.408(8)
C15 C16 1.406(8)
C15 C41 1.472(7)
C16 C17 1.436(8)
C17 C18 1.351(8)
C17 H17 0.9500
C18 C19 1.434(7)
C18 H18 0.9500
C19 C20 1.419(7)
C20 C51 1.494(8)
C21 C25 1.432(8)
C21 C22 1.436(8)
C22 C23 1.413(8)
C22 H22 0.9500
C23 C24 1.421(10)
C23 H23 0.9500
C24 C25 1.405(8)
C24 H24 0.9500
C25 H25 0.9500
C26 C30 1.421(10)
C26 C27 1.436(10)
C26 H26 0.9500
C27 C28 1.402(11)
C27 H27 0.9500
C28 C29 1.392(11)
C28 H28 0.9500
C29 C30 1.402(10)
C29 H29 0.9500
C30 H30 0.9500
C31 C35 1.424(8)
C31 C32 1.424(8)
C32 C33 1.420(9)
C32 H32 0.9500
C33 C34 1.418(10)
C33 H33 0.9500
C34 C35 1.425(9)
C34 H34 0.9500
C35 H35 0.9500
C36 C40 1.417(15)
C36 C37 1.427(14)
C36 H36 0.9500
C37 C38 1.368(10)
C37 H37 0.9500
C38 C39 1.324(11)
C38 H38 0.9500
C39 C40 1.371(14)
C39 H39 0.9500
C40 H40 0.9500
C41 C42 1.444(7)
C41 C45 1.450(7)
C42 C43 1.433(7)
C42 H42 0.9500
C43 C44 1.412(8)
C43 H43 0.9500
C44 C45 1.424(8)
C44 H44 0.9500
C45 H45 0.9500
C46 C47 1.405(9)
C46 C50 1.409(9)
C46 H46 0.9500
C47 C48 1.422(9)
C47 H47 0.9500
C48 C49 1.429(9)
C48 H48 0.9500
C49 C50 1.420(9)
C49 H49 0.9500
C50 H50 0.9500
C51 C55 1.428(8)
C51 C52 1.429(8)
C52 C53 1.419(8)
C52 H52 0.9500
C53 C54 1.412(8)
C53 H53 0.9500
C54 C55 1.419(8)
C54 H54 0.9500
C55 H55 0.9500
C56 C57 1.416(10)
C56 C60 1.433(9)
C56 H56 0.9500
C57 C58 1.411(10)
C57 H57 0.9500
C58 C59 1.399(10)
C58 H58 0.9500
C59 C60 1.415(10)
C59 H59 0.9500
C60 H60 0.9500
C61 C65 1.407(10)
C61 C62 1.444(10)
C62 C63 1.430(11)
C62 H62 0.9500
C63 C64 1.413(13)
C63 H63 0.9500
C64 C65 1.430(10)
C64 H64 0.9500
C65 H65 0.9500
C66 C70 1.397(11)
C66 C67 1.410(13)
C66 H66 0.9500
C67 C68 1.402(12)
C67 H67 0.9500
C68 C69 1.412(10)
C68 H68 0.9500
C69 C70 1.387(10)
C69 H69 0.9500
C70 H70 0.9500

loop_
_geom_torsion_atom_site_label_1
_geom_torsion_atom_site_label_2
_geom_torsion_atom_site_label_3
_geom_torsion_atom_site_label_4
_geom_torsion
C61 In1 N1 C1 -90.5(5)
N3 In1 N1 C1 92.9(5)
N4 In1 N1 C1 20.8(4)
N2 In1 N1 C1 164.5(4)
C61 In1 N1 C4 83.1(5)
N3 In1 N1 C4 -93.6(5)
N4 In1 N1 C4 -165.6(4)
N2 In1 N1 C4 -22.0(4)
C61 In1 N2 C9 79.2(4)
N3 In1 N2 C9 -33.6(4)
N1 In1 N2 C9 -174.2(4)
N4 In1 N2 C9 -103.8(4)
C61 In1 N2 C6 -72.6(4)
N3 In1 N2 C6 174.6(4)
N1 In1 N2 C6 33.9(4)
N4 In1 N2 C6 104.4(4)
C61 In1 N3 C11 -77.9(5)
N1 In1 N3 C11 98.6(4)
N4 In1 N3 C11 170.5(4)
N2 In1 N3 C11 26.8(4)
C61 In1 N3 C14 84.7(4)
N1 In1 N3 C14 -98.8(4)
N4 In1 N3 C14 -26.8(4)
N2 In1 N3 C14 -170.5(4)
C61 In1 N4 C19 73.7(4)
N3 In1 N4 C19 -173.2(4)
N1 In1 N4 C19 -32.7(4)
N2 In1 N4 C19 -103.2(4)
C61 In1 N4 C16 -80.2(4)
N3 In1 N4 C16 33.0(4)
N1 In1 N4 C16 173.5(4)
N2 In1 N4 C16 103.0(4)
C4 N1 C1 C20 -176.0(5)
In1 N1 C1 C20 -1.5(8)
C4 N1 C1 C2 5.4(6)
In1 N1 C1 C2 180.0(3)
N1 C1 C2 C3 -4.1(6)
C20 C1 C2 C3 177.3(5)
C1 C2 C3 C4 1.1(6)
C1 N1 C4 C5 177.2(5)
In1 N1 C4 C5 2.6(8)
C1 N1 C4 C3 -4.8(6)
In1 N1 C4 C3 -179.3(3)
C2 C3 C4 N1 2.2(6)
C2 C3 C4 C5 -179.7(5)
N1 C4 C5 C6 17.9(9)
C3 C4 C5 C6 -159.8(6)
N1 C4 C5 C21 -164.5(5)
C3 C4 C5 C21 17.8(8)
C9 N2 C6 C5 175.3(5)
In1 N2 C6 C5 -29.0(7)
C9 N2 C6 C7 0.9(6)
In1 N2 C6 C7 156.6(4)
C4 C5 C6 N2 -3.1(9)
C21 C5 C6 N2 179.4(5)
C4 C5 C6 C7 170.2(5)
C21 C5 C6 C7 -7.3(8)
N2 C6 C7 C8 -0.6(6)
C5 C6 C7 C8 -174.9(5)
C6 C7 C8 C9 0.0(6)
C6 N2 C9 C10 -179.5(5)
In1 N2 C9 C10 25.1(7)
C6 N2 C9 C8 -0.9(6)
In1 N2 C9 C8 -156.4(4)
C7 C8 C9 N2 0.6(6)
C7 C8 C9 C10 179.1(5)
N2 C9 C10 C11 5.9(9)
C8 C9 C10 C11 -172.4(5)
N2 C9 C10 C31 -174.6(5)
C8 C9 C10 C31 7.1(8)
C14 N3 C11 C10 -175.4(5)
In1 N3 C11 C10 -10.3(8)
C14 N3 C11 C12 4.2(6)
In1 N3 C11 C12 169.4(3)
C9 C10 C11 N3 -14.4(9)
C31 C10 C11 N3 166.0(5)
C9 C10 C11 C12 166.0(5)
C31 C10 C11 C12 -13.5(8)
N3 C11 C12 C13 -2.1(6)
C10 C11 C12 C13 177.6(5)
C11 C12 C13 C14 -0.9(6)
C11 N3 C14 C15 175.4(5)
In1 N3 C14 C15 10.0(8)
C11 N3 C14 C13 -4.7(6)
In1 N3 C14 C13 -170.1(3)
C12 C13 C14 N3 3.5(6)
C12 C13 C14 C15 -176.6(5)
N3 C14 C15 C16 15.5(9)
C13 C14 C15 C16 -164.4(5)
N3 C14 C15 C41 -165.5(5)
C13 C14 C15 C41 14.6(8)
C19 N4 C16 C15 179.2(5)
In1 N4 C16 C15 -23.2(7)
C19 N4 C16 C17 0.7(6)
In1 N4 C16 C17 158.3(4)
C14 C15 C16 N4 -8.0(9)
C41 C15 C16 N4 173.0(5)
C14 C15 C16 C17 170.3(5)
C41 C15 C16 C17 -8.7(9)
N4 C16 C17 C18 -0.2(6)
C15 C16 C17 C18 -178.7(5)
C16 C17 C18 C19 -0.4(7)
C16 N4 C19 C20 -175.8(5)
In1 N4 C19 C20 26.8(7)
C16 N4 C19 C18 -0.9(6)
In1 N4 C19 C18 -158.4(4)
C17 C18 C19 N4 0.8(6)
C17 C18 C19 C20 175.6(5)
N1 C1 C20 C19 -19.2(9)
C2 C1 C20 C19 159.1(5)
N1 C1 C20 C51 162.5(5)
C2 C1 C20 C51 -19.1(8)
N4 C19 C20 C1 5.1(9)
C18 C19 C20 C1 -168.9(5)
N4 C19 C20 C51 -176.7(5)
C18 C19 C20 C51 9.2(8)
C6 C5 C21 C25 44.5(8)
C4 C5 C21 C25 -133.2(6)
C6 C5 C21 C22 -142.3(6)
C4 C5 C21 C22 39.9(7)
C6 C5 C21 Fe1 -52.8(8)
C4 C5 C21 Fe1 129.4(5)
C22 Fe1 C21 C25 117.8(5)
C23 Fe1 C21 C25 80.4(4)
C26 Fe1 C21 C25 151.1(9)
C27 Fe1 C21 C25 -172.6(4)
C29 Fe1 C21 C25 -89.1(4)
C28 Fe1 C21 C25 -131.1(4)
C24 Fe1 C21 C25 36.6(3)
C30 Fe1 C21 C25 -53.8(7)
C23 Fe1 C21 C22 -37.4(4)
C26 Fe1 C21 C22 33.3(10)
C27 Fe1 C21 C22 69.5(5)
C29 Fe1 C21 C22 153.1(4)
C28 Fe1 C21 C22 111.1(4)
C24 Fe1 C21 C22 -81.3(4)
C30 Fe1 C21 C22 -171.6(6)
C25 Fe1 C21 C22 -117.8(5)
C22 Fe1 C21 C5 -116.5(7)
C23 Fe1 C21 C5 -153.9(6)
C26 Fe1 C21 C5 -83.2(10)
C27 Fe1 C21 C5 -47.0(7)
C29 Fe1 C21 C5 36.6(7)
C28 Fe1 C21 C5 -5.4(6)
C24 Fe1 C21 C5 162.2(6)
C30 Fe1 C21 C5 71.9(9)
C25 Fe1 C21 C5 125.7(7)
C25 C21 C22 C23 0.3(6)
C5 C21 C22 C23 -174.2(5)
Fe1 C21 C22 C23 59.8(4)
C25 C21 C22 Fe1 -59.4(4)
C5 C21 C22 Fe1 126.0(5)
C26 Fe1 C22 C23 71.6(5)
C27 Fe1 C22 C23 112.1(4)
C29 Fe1 C22 C23 -179.2(6)
C28 Fe1 C22 C23 152.9(4)
C24 Fe1 C22 C23 -38.1(4)
C30 Fe1 C22 C23 48.6(11)
C25 Fe1 C22 C23 -81.3(4)
C21 Fe1 C22 C23 -119.6(5)
C23 Fe1 C22 C21 119.6(5)
C26 Fe1 C22 C21 -168.8(4)
C27 Fe1 C22 C21 -128.3(4)
C29 Fe1 C22 C21 -59.6(7)
C28 Fe1 C22 C21 -87.5(4)
C24 Fe1 C22 C21 81.5(4)
C30 Fe1 C22 C21 168.2(9)
C25 Fe1 C22 C21 38.3(3)
C21 C22 C23 C24 -0.1(7)
Fe1 C22 C23 C24 60.3(5)
C21 C22 C23 Fe1 -60.4(4)
C26 Fe1 C23 C22 -125.6(4)
C27 Fe1 C23 C22 -83.1(4)
C29 Fe1 C23 C22 178.6(11)
C28 Fe1 C23 C22 -54.4(7)
C24 Fe1 C23 C22 118.5(5)
C30 Fe1 C23 C22 -164.0(4)
C25 Fe1 C23 C22 81.5(4)
C21 Fe1 C23 C22 37.7(4)
C22 Fe1 C23 C24 -118.5(5)
C26 Fe1 C23 C24 115.9(4)
C27 Fe1 C23 C24 158.4(4)
C29 Fe1 C23 C24 60.1(13)
C28 Fe1 C23 C24 -172.9(5)
C30 Fe1 C23 C24 77.5(5)
C25 Fe1 C23 C24 -37.0(3)
C21 Fe1 C23 C24 -80.8(4)
C22 C23 C24 C25 -0.1(7)
Fe1 C23 C24 C25 59.6(4)
C22 C23 C24 Fe1 -59.7(4)
C22 Fe1 C24 C25 -81.5(4)
C23 Fe1 C24 C25 -119.6(5)
C26 Fe1 C24 C25 160.4(4)
C27 Fe1 C24 C25 -162.8(5)
C29 Fe1 C24 C25 76.8(5)
C28 Fe1 C24 C25 43.1(15)
C30 Fe1 C24 C25 116.7(4)
C21 Fe1 C24 C25 -37.1(4)
C22 Fe1 C24 C23 38.1(3)
C26 Fe1 C24 C23 -80.0(4)
C27 Fe1 C24 C23 -43.2(7)
C29 Fe1 C24 C23 -163.6(4)
C28 Fe1 C24 C23 162.7(12)
C30 Fe1 C24 C23 -123.7(4)
C25 Fe1 C24 C23 119.6(5)
C21 Fe1 C24 C23 82.4(4)
C23 C24 C25 C21 0.3(7)
Fe1 C24 C25 C21 59.0(4)
C23 C24 C25 Fe1 -58.7(4)
C22 C21 C25 C24 -0.4(6)
C5 C21 C25 C24 173.7(5)
Fe1 C21 C25 C24 -58.9(4)
C22 C21 C25 Fe1 58.5(4)
C5 C21 C25 Fe1 -127.4(6)
C22 Fe1 C25 C24 81.7(4)
C23 Fe1 C25 C24 37.7(4)
C26 Fe1 C25 C24 -41.2(8)
C27 Fe1 C25 C24 144.9(11)
C29 Fe1 C25 C24 -127.0(4)
C28 Fe1 C25 C24 -169.3(4)
C30 Fe1 C25 C24 -82.8(5)
C21 Fe1 C25 C24 120.4(5)
C22 Fe1 C25 C21 -38.7(3)
C23 Fe1 C25 C21 -82.8(4)
C26 Fe1 C25 C21 -161.6(6)
C27 Fe1 C25 C21 24.5(13)
C29 Fe1 C25 C21 112.6(4)
C28 Fe1 C25 C21 70.2(5)
C24 Fe1 C25 C21 -120.4(5)
C30 Fe1 C25 C21 156.7(4)
C22 Fe1 C26 C30 -169.8(4)
C23 Fe1 C26 C30 -130.0(5)
C27 Fe1 C26 C30 117.8(7)
C29 Fe1 C26 C30 37.3(5)
C28 Fe1 C26 C30 80.2(5)
C24 Fe1 C26 C30 -88.5(5)
C25 Fe1 C26 C30 -59.9(8)
C21 Fe1 C26 C30 164.4(8)
C22 Fe1 C26 C27 72.4(5)
C23 Fe1 C26 C27 112.2(5)
C29 Fe1 C26 C27 -80.5(5)
C28 Fe1 C26 C27 -37.5(5)
C24 Fe1 C26 C27 153.8(5)
C30 Fe1 C26 C27 -117.8(7)
C25 Fe1 C26 C27 -177.7(6)
C21 Fe1 C26 C27 46.7(11)
C30 C26 C27 C28 -0.5(8)
Fe1 C26 C27 C28 60.3(5)
C30 C26 C27 Fe1 -60.8(5)
C22 Fe1 C27 C28 116.3(4)
C23 Fe1 C27 C28 158.4(4)
C26 Fe1 C27 C28 -118.5(7)
C29 Fe1 C27 C28 -36.9(4)
C24 Fe1 C27 C28 -172.0(5)
C30 Fe1 C27 C28 -80.2(5)
C25 Fe1 C27 C28 57.4(13)
C21 Fe1 C27 C28 76.8(5)
C22 Fe1 C27 C26 -125.2(4)
C23 Fe1 C27 C26 -83.2(5)
C29 Fe1 C27 C26 81.6(5)
C28 Fe1 C27 C26 118.5(7)
C24 Fe1 C27 C26 -53.5(8)
C30 Fe1 C27 C26 38.3(5)
C25 Fe1 C27 C26 175.8(10)
C21 Fe1 C27 C26 -164.7(4)
C26 C27 C28 C29 0.0(8)
Fe1 C27 C28 C29 59.5(5)
C26 C27 C28 Fe1 -59.5(5)
C22 Fe1 C28 C29 160.9(4)
C23 Fe1 C28 C29 -162.1(5)
C26 Fe1 C28 C29 -81.1(5)
C27 Fe1 C28 C29 -119.7(6)
C24 Fe1 C28 C29 41.1(15)
C30 Fe1 C28 C29 -37.1(4)
C25 Fe1 C28 C29 76.5(5)
C21 Fe1 C28 C29 116.9(4)
C22 Fe1 C28 C27 -79.4(5)
C23 Fe1 C28 C27 -42.4(7)
C26 Fe1 C28 C27 38.6(4)
C29 Fe1 C28 C27 119.7(6)
C24 Fe1 C28 C27 160.8(12)
C30 Fe1 C28 C27 82.6(5)
C25 Fe1 C28 C27 -163.8(4)
C21 Fe1 C28 C27 -123.4(4)
C27 C28 C29 C30 0.6(8)
Fe1 C28 C29 C30 59.8(5)
C27 C28 C29 Fe1 -59.2(5)
C22 Fe1 C29 C28 -40.2(8)
C23 Fe1 C29 C28 141.9(11)
C26 Fe1 C29 C28 82.0(5)
C27 Fe1 C29 C28 37.3(4)
C24 Fe1 C29 C28 -169.7(4)
C30 Fe1 C29 C28 119.9(6)
C25 Fe1 C29 C28 -127.0(4)
C21 Fe1 C29 C28 -82.0(5)
C22 Fe1 C29 C30 -160.1(6)
C23 Fe1 C29 C30 22.0(14)
C26 Fe1 C29 C30 -37.9(4)
C27 Fe1 C29 C30 -82.7(5)
C28 Fe1 C29 C30 -119.9(6)
C24 Fe1 C29 C30 70.4(5)
C25 Fe1 C29 C30 113.1(4)
C21 Fe1 C29 C30 158.1(4)
C28 C29 C30 C26 -0.9(8)
Fe1 C29 C30 C26 58.9(5)
C28 C29 C30 Fe1 -59.7(5)
C27 C26 C30 C29 0.8(8)
Fe1 C26 C30 C29 -59.4(5)
C27 C26 C30 Fe1 60.2(5)
C22 Fe1 C30 C29 149.0(9)
C23 Fe1 C30 C29 -173.4(4)
C26 Fe1 C30 C29 119.1(7)
C27 Fe1 C30 C29 80.2(5)
C28 Fe1 C30 C29 36.8(5)
C24 Fe1 C30 C29 -130.9(5)
C25 Fe1 C30 C29 -88.3(5)
C21 Fe1 C30 C29 -50.0(8)
C22 Fe1 C30 C26 29.9(12)
C23 Fe1 C30 C26 67.5(6)
C27 Fe1 C30 C26 -38.9(5)
C29 Fe1 C30 C26 -119.1(7)
C28 Fe1 C30 C26 -82.2(5)
C24 Fe1 C30 C26 110.1(5)
C25 Fe1 C30 C26 152.7(4)
C21 Fe1 C30 C26 -169.0(5)
C11 C10 C31 C35 -44.1(8)
C9 C10 C31 C35 136.3(6)
C11 C10 C31 C32 130.5(6)
C9 C10 C31 C32 -49.1(8)
C11 C10 C31 Fe2 -133.1(5)
C9 C10 C31 Fe2 47.3(8)
C36 Fe2 C31 C35 -38.8(9)
C40 Fe2 C31 C35 166.2(11)
C33 Fe2 C31 C35 81.6(4)
C34 Fe2 C31 C35 37.7(4)
C39 Fe2 C31 C35 -159.5(5)
C37 Fe2 C31 C35 -78.0(5)
C38 Fe2 C31 C35 -120.2(4)
C32 Fe2 C31 C35 118.7(5)
C36 Fe2 C31 C32 -157.5(7)
C35 Fe2 C31 C32 -118.7(5)
C40 Fe2 C31 C32 47.5(12)
C33 Fe2 C31 C32 -37.1(4)
C34 Fe2 C31 C32 -81.0(4)
C39 Fe2 C31 C32 81.8(5)
C37 Fe2 C31 C32 163.3(4)
C38 Fe2 C31 C32 121.1(4)
C36 Fe2 C31 C10 77.3(9)
C35 Fe2 C31 C10 116.1(7)
C40 Fe2 C31 C10 -77.7(13)
C33 Fe2 C31 C10 -162.3(6)
C34 Fe2 C31 C10 153.8(6)
C39 Fe2 C31 C10 -43.4(7)
C37 Fe2 C31 C10 38.1(7)
C38 Fe2 C31 C10 -4.1(6)
C32 Fe2 C31 C10 -125.2(7)
C35 C31 C32 C33 0.6(6)
C10 C31 C32 C33 -174.8(5)
Fe2 C31 C32 C33 58.5(4)
C35 C31 C32 Fe2 -57.9(4)
C10 C31 C32 Fe2 126.7(6)
C36 Fe2 C32 C33 30.8(11)
C35 Fe2 C32 C33 -82.3(4)
C40 Fe2 C32 C33 75.6(6)
C34 Fe2 C32 C33 -38.0(4)
C39 Fe2 C32 C33 118.5(5)
C37 Fe2 C32 C33 -160.7(7)
C38 Fe2 C32 C33 159.7(4)
C31 Fe2 C32 C33 -120.2(5)
C36 Fe2 C32 C31 151.0(10)
C35 Fe2 C32 C31 37.9(3)
C40 Fe2 C32 C31 -164.1(6)
C33 Fe2 C32 C31 120.2(5)
C34 Fe2 C32 C31 82.3(4)
C39 Fe2 C32 C31 -121.3(5)
C37 Fe2 C32 C31 -40.5(9)
C38 Fe2 C32 C31 -80.1(5)
C31 C32 C33 C34 0.2(7)
Fe2 C32 C33 C34 59.8(4)
C31 C32 C33 Fe2 -59.6(4)
C36 Fe2 C33 C34 72.8(6)
C35 Fe2 C33 C34 -38.3(4)
C40 Fe2 C33 C34 116.3(6)
C39 Fe2 C33 C34 156.9(5)
C37 Fe2 C33 C34 40.6(9)
C38 Fe2 C33 C34 -173.4(7)
C32 Fe2 C33 C34 -118.8(5)
C31 Fe2 C33 C34 -81.9(4)
C36 Fe2 C33 C32 -168.4(5)
C35 Fe2 C33 C32 80.5(4)
C40 Fe2 C33 C32 -124.9(6)
C34 Fe2 C33 C32 118.8(5)
C39 Fe2 C33 C32 -84.3(5)
C37 Fe2 C33 C32 159.4(7)
C38 Fe2 C33 C32 -54.6(9)
C31 Fe2 C33 C32 36.9(3)
C32 C33 C34 C35 -1.0(7)
Fe2 C33 C34 C35 59.5(4)
C32 C33 C34 Fe2 -60.4(4)
C36 Fe2 C34 C33 -123.7(5)
C35 Fe2 C34 C33 118.4(5)
C40 Fe2 C34 C33 -83.1(6)
C39 Fe2 C34 C33 -59.5(10)
C37 Fe2 C34 C33 -164.2(4)
C38 Fe2 C34 C33 173.5(7)
C32 Fe2 C34 C33 37.8(4)
C31 Fe2 C34 C33 81.2(4)
C36 Fe2 C34 C35 117.9(6)
C40 Fe2 C34 C35 158.5(5)
C33 Fe2 C34 C35 -118.4(5)
C39 Fe2 C34 C35 -177.9(8)
C37 Fe2 C34 C35 77.3(5)
C38 Fe2 C34 C35 55.0(9)
C32 Fe2 C34 C35 -80.6(4)
C31 Fe2 C34 C35 -37.3(4)
C32 C31 C35 C34 -1.2(6)
C10 C31 C35 C34 174.5(5)
Fe2 C31 C35 C34 -59.9(4)
C32 C31 C35 Fe2 58.7(4)
C10 C31 C35 Fe2 -125.6(5)
C33 C34 C35 C31 1.3(7)
Fe2 C34 C35 C31 61.0(4)
C33 C34 C35 Fe2 -59.7(4)
C36 Fe2 C35 C31 162.6(5)
C40 Fe2 C35 C31 -169.9(7)
C33 Fe2 C35 C31 -81.5(4)
C34 Fe2 C35 C31 -119.6(6)
C39 Fe2 C35 C31 58.1(11)
C37 Fe2 C35 C31 119.7(4)
C38 Fe2 C35 C31 81.1(5)
C32 Fe2 C35 C31 -37.7(4)
C36 Fe2 C35 C34 -77.8(6)
C40 Fe2 C35 C34 -50.4(10)
C33 Fe2 C35 C34 38.0(4)
C39 Fe2 C35 C34 177.6(9)
C37 Fe2 C35 C34 -120.8(5)
C38 Fe2 C35 C34 -159.4(4)
C32 Fe2 C35 C34 81.8(4)
C31 Fe2 C35 C34 119.6(6)
C35 Fe2 C36 C40 163.4(6)
C33 Fe2 C36 C40 82.3(6)
C34 Fe2 C36 C40 122.2(6)
C39 Fe2 C36 C40 -36.7(6)
C37 Fe2 C36 C40 -114.3(7)
C38 Fe2 C36 C40 -77.6(6)
C32 Fe2 C36 C40 59.2(11)
C31 Fe2 C36 C40 -169.0(7)
C35 Fe2 C36 C37 -82.3(5)
C40 Fe2 C36 C37 114.3(7)
C33 Fe2 C36 C37 -163.4(4)
C34 Fe2 C36 C37 -123.6(5)
C39 Fe2 C36 C37 77.6(5)
C38 Fe2 C36 C37 36.6(5)
C32 Fe2 C36 C37 173.4(8)
C31 Fe2 C36 C37 -54.7(9)
C40 C36 C37 C38 3.0(8)
Fe2 C36 C37 C38 -59.8(5)
C40 C36 C37 Fe2 62.8(6)
C36 Fe2 C37 C38 119.0(7)
C35 Fe2 C37 C38 -126.0(4)
C40 Fe2 C37 C38 78.5(6)
C33 Fe2 C37 C38 162.1(7)
C34 Fe2 C37 C38 -167.8(4)
C39 Fe2 C37 C38 35.5(5)
C32 Fe2 C37 C38 -55.2(9)
C31 Fe2 C37 C38 -84.6(5)
C35 Fe2 C37 C36 115.0(6)
C40 Fe2 C37 C36 -40.5(6)
C33 Fe2 C37 C36 43.1(10)
C34 Fe2 C37 C36 73.2(6)
C39 Fe2 C37 C36 -83.5(6)
C38 Fe2 C37 C36 -119.0(7)
C32 Fe2 C37 C36 -174.2(7)
C31 Fe2 C37 C36 156.3(5)
C36 C37 C38 C39 -1.9(8)
Fe2 C37 C38 C39 -60.1(5)
C36 C37 C38 Fe2 58.2(5)
C36 Fe2 C38 C39 81.9(7)
C35 Fe2 C38 C39 -167.9(5)
C40 Fe2 C38 C39 37.1(6)
C33 Fe2 C38 C39 -41.3(10)
C34 Fe2 C38 C39 151.1(8)
C37 Fe2 C38 C39 120.5(7)
C32 Fe2 C38 C39 -81.9(6)
C31 Fe2 C38 C39 -124.7(5)
C36 Fe2 C38 C37 -38.6(6)
C35 Fe2 C38 C37 71.6(5)
C40 Fe2 C38 C37 -83.4(6)
C33 Fe2 C38 C37 -161.8(7)
C34 Fe2 C38 C37 30.6(10)
C39 Fe2 C38 C37 -120.5(7)
C32 Fe2 C38 C37 157.6(4)
C31 Fe2 C38 C37 114.8(5)
C37 C38 C39 C40 -0.1(9)
Fe2 C38 C39 C40 -59.8(6)
C37 C38 C39 Fe2 59.7(5)
C36 Fe2 C39 C38 -81.8(6)
C35 Fe2 C39 C38 31.5(12)
C40 Fe2 C39 C38 -120.1(8)
C33 Fe2 C39 C38 163.7(4)
C34 Fe2 C39 C38 -152.7(8)
C37 Fe2 C39 C38 -36.7(5)
C32 Fe2 C39 C38 119.1(5)
C31 Fe2 C39 C38 75.3(6)
C36 Fe2 C39 C40 38.2(6)
C35 Fe2 C39 C40 151.5(9)
C33 Fe2 C39 C40 -76.3(7)
C34 Fe2 C39 C40 -32.7(12)
C37 Fe2 C39 C40 83.3(7)
C38 Fe2 C39 C40 120.1(8)
C32 Fe2 C39 C40 -120.8(6)
C31 Fe2 C39 C40 -164.7(6)
C38 C39 C40 C36 2.1(9)
Fe2 C39 C40 C36 -58.4(6)
C38 C39 C40 Fe2 60.5(6)
C37 C36 C40 C39 -3.1(9)
Fe2 C36 C40 C39 59.8(6)
C37 C36 C40 Fe2 -62.9(5)
C36 Fe2 C40 C39 -119.3(8)
C35 Fe2 C40 C39 -157.4(7)
C33 Fe2 C40 C39 123.3(6)
C34 Fe2 C40 C39 166.4(5)
C37 Fe2 C40 C39 -78.6(6)
C38 Fe2 C40 C39 -35.7(5)
C32 Fe2 C40 C39 81.6(6)
C31 Fe2 C40 C39 45.1(13)
C35 Fe2 C40 C36 -38.1(11)
C33 Fe2 C40 C36 -117.5(6)
C34 Fe2 C40 C36 -74.3(7)
C39 Fe2 C40 C36 119.3(8)
C37 Fe2 C40 C36 40.7(6)
C38 Fe2 C40 C36 83.6(6)
C32 Fe2 C40 C36 -159.2(5)
C31 Fe2 C40 C36 164.4(9)
C16 C15 C41 C42 47.9(8)
C14 C15 C41 C42 -131.2(6)
C16 C15 C41 C45 -137.8(6)
C14 C15 C41 C45 43.1(7)
C16 C15 C41 Fe3 -48.3(7)
C14 C15 C41 Fe3 132.6(5)
C49 Fe3 C41 C42 -123.7(3)
C50 Fe3 C41 C42 -80.9(4)
C47 Fe3 C41 C42 158.8(7)
C46 Fe3 C41 C42 -45.4(7)
C45 Fe3 C41 C42 118.7(4)
C44 Fe3 C41 C42 81.3(3)
C43 Fe3 C41 C42 37.9(3)
C48 Fe3 C41 C42 -166.4(3)
C49 Fe3 C41 C45 117.6(3)
C50 Fe3 C41 C45 160.4(3)
C47 Fe3 C41 C45 40.0(8)
C46 Fe3 C41 C45 -164.1(6)
C44 Fe3 C41 C45 -37.5(3)
C43 Fe3 C41 C45 -80.9(3)
C48 Fe3 C41 C45 74.9(4)
C42 Fe3 C41 C45 -118.7(4)
C49 Fe3 C41 C15 1.3(6)
C50 Fe3 C41 C15 44.1(6)
C47 Fe3 C41 C15 -76.2(9)
C46 Fe3 C41 C15 79.6(8)
C45 Fe3 C41 C15 -116.2(6)
C44 Fe3 C41 C15 -153.7(6)
C43 Fe3 C41 C15 162.9(6)
C48 Fe3 C41 C15 -41.4(6)
C42 Fe3 C41 C15 125.0(6)
C45 C41 C42 C43 -1.7(6)
C15 C41 C42 C43 173.3(5)
Fe3 C41 C42 C43 -59.3(4)
C45 C41 C42 Fe3 57.6(4)
C15 C41 C42 Fe3 -127.4(6)
C49 Fe3 C42 C43 -164.2(3)
C50 Fe3 C42 C43 -121.7(3)
C47 Fe3 C42 C43 -43.1(8)
C46 Fe3 C42 C43 -79.0(4)
C45 Fe3 C42 C43 81.0(3)
C44 Fe3 C42 C43 37.1(3)
C48 Fe3 C42 C43 158.4(7)
C41 Fe3 C42 C43 119.1(4)
C49 Fe3 C42 C41 76.7(4)
C50 Fe3 C42 C41 119.1(3)
C47 Fe3 C42 C41 -162.3(6)
C46 Fe3 C42 C41 161.9(3)
C45 Fe3 C42 C41 -38.2(3)
C44 Fe3 C42 C41 -82.1(3)
C43 Fe3 C42 C41 -119.1(4)
C48 Fe3 C42 C41 39.2(9)
C41 C42 C43 C44 1.2(6)
Fe3 C42 C43 C44 -59.2(4)
C41 C42 C43 Fe3 60.4(4)
C49 Fe3 C43 C44 167.1(7)
C50 Fe3 C43 C44 -161.3(3)
C47 Fe3 C43 C44 -78.5(4)
C46 Fe3 C43 C44 -120.4(4)
C45 Fe3 C43 C44 37.9(3)
C48 Fe3 C43 C44 -44.6(7)
C42 Fe3 C43 C44 119.9(5)
C41 Fe3 C43 C44 82.1(3)
C49 Fe3 C43 C42 47.3(9)
C50 Fe3 C43 C42 78.8(4)
C47 Fe3 C43 C42 161.7(4)
C46 Fe3 C43 C42 119.7(3)
C45 Fe3 C43 C42 -82.0(3)
C44 Fe3 C43 C42 -119.9(5)
C48 Fe3 C43 C42 -164.5(5)
C41 Fe3 C43 C42 -37.7(3)
C42 C43 C44 C45 -0.1(7)
Fe3 C43 C44 C45 -59.4(4)
C42 C43 C44 Fe3 59.3(4)
C49 Fe3 C44 C43 -170.3(6)
C50 Fe3 C44 C43 50.1(9)
C47 Fe3 C44 C43 118.4(3)
C46 Fe3 C44 C43 78.0(4)
C45 Fe3 C44 C43 -119.1(5)
C48 Fe3 C44 C43 160.0(3)
C42 Fe3 C44 C43 -37.6(3)
C41 Fe3 C44 C43 -81.4(3)
C49 Fe3 C44 C45 -51.2(7)
C50 Fe3 C44 C45 169.2(7)
C47 Fe3 C44 C45 -122.5(4)
C46 Fe3 C44 C45 -162.9(3)
C43 Fe3 C44 C45 119.1(5)
C48 Fe3 C44 C45 -80.8(4)
C42 Fe3 C44 C45 81.6(4)
C41 Fe3 C44 C45 37.7(3)
C43 C44 C45 C41 -1.0(7)
Fe3 C44 C45 C41 -60.6(4)
C43 C44 C45 Fe3 59.6(4)
C42 C41 C45 C44 1.7(6)
C15 C41 C45 C44 -173.8(5)
Fe3 C41 C45 C44 59.6(4)
C42 C41 C45 Fe3 -57.9(4)
C15 C41 C45 Fe3 126.6(5)
C49 Fe3 C45 C44 158.4(4)
C50 Fe3 C45 C44 -169.9(6)
C47 Fe3 C45 C44 75.3(4)
C46 Fe3 C45 C44 44.0(8)
C43 Fe3 C45 C44 -37.5(3)
C48 Fe3 C45 C44 116.6(4)
C42 Fe3 C45 C44 -81.6(4)
C41 Fe3 C45 C44 -119.6(5)
C49 Fe3 C45 C41 -82.0(4)
C50 Fe3 C45 C41 -50.3(8)
C47 Fe3 C45 C41 -165.2(3)
C46 Fe3 C45 C41 163.6(6)
C44 Fe3 C45 C41 119.6(5)
C43 Fe3 C45 C41 82.0(3)
C48 Fe3 C45 C41 -123.8(3)
C42 Fe3 C45 C41 37.9(3)
C49 Fe3 C46 C47 -81.4(4)
C50 Fe3 C46 C47 -119.3(6)
C45 Fe3 C46 C47 42.4(9)
C44 Fe3 C46 C47 75.0(5)
C43 Fe3 C46 C47 116.6(4)
C48 Fe3 C46 C47 -37.3(4)
C42 Fe3 C46 C47 158.9(4)
C41 Fe3 C46 C47 -167.8(6)
C49 Fe3 C46 C50 37.9(4)
C47 Fe3 C46 C50 119.3(6)
C45 Fe3 C46 C50 161.7(6)
C44 Fe3 C46 C50 -165.7(4)
C43 Fe3 C46 C50 -124.1(4)
C48 Fe3 C46 C50 82.0(4)
C42 Fe3 C46 C50 -81.8(4)
C41 Fe3 C46 C50 -48.5(8)
C50 C46 C47 C48 0.2(7)
Fe3 C46 C47 C48 59.6(5)
C50 C46 C47 Fe3 -59.4(4)
C49 Fe3 C47 C46 81.7(4)
C50 Fe3 C47 C46 37.6(4)
C45 Fe3 C47 C46 -163.4(4)
C44 Fe3 C47 C46 -122.4(4)
C43 Fe3 C47 C46 -81.2(5)
C48 Fe3 C47 C46 120.0(6)
C42 Fe3 C47 C46 -50.0(8)
C41 Fe3 C47 C46 166.5(6)
C49 Fe3 C47 C48 -38.4(4)
C50 Fe3 C47 C48 -82.5(4)
C46 Fe3 C47 C48 -120.0(6)
C45 Fe3 C47 C48 76.6(5)
C44 Fe3 C47 C48 117.6(4)
C43 Fe3 C47 C48 158.8(4)
C42 Fe3 C47 C48 -170.0(5)
C41 Fe3 C47 C48 46.5(9)
C46 C47 C48 C49 -0.4(7)
Fe3 C47 C48 C49 59.0(4)
C46 C47 C48 Fe3 -59.4(4)
C49 Fe3 C48 C47 118.3(6)
C50 Fe3 C48 C47 80.5(4)
C46 Fe3 C48 C47 37.0(4)
C45 Fe3 C48 C47 -121.5(4)
C44 Fe3 C48 C47 -79.3(5)
C43 Fe3 C48 C47 -47.7(7)
C42 Fe3 C48 C47 167.1(7)
C41 Fe3 C48 C47 -162.9(4)
C50 Fe3 C48 C49 -37.8(4)
C47 Fe3 C48 C49 -118.3(6)
C46 Fe3 C48 C49 -81.3(4)
C45 Fe3 C48 C49 120.2(4)
C44 Fe3 C48 C49 162.4(4)
C43 Fe3 C48 C49 -166.0(5)
C42 Fe3 C48 C49 48.8(9)
C41 Fe3 C48 C49 78.8(4)
C47 C48 C49 C50 0.4(7)
Fe3 C48 C49 C50 59.6(4)
C47 C48 C49 Fe3 -59.2(4)
C47 Fe3 C49 C50 -81.0(4)
C46 Fe3 C49 C50 -37.5(4)
C45 Fe3 C49 C50 163.0(4)
C44 Fe3 C49 C50 -160.2(6)
C43 Fe3 C49 C50 41.0(9)
C48 Fe3 C49 C50 -119.1(5)
C42 Fe3 C49 C50 77.5(4)
C41 Fe3 C49 C50 119.6(4)
C50 Fe3 C49 C48 119.1(5)
C47 Fe3 C49 C48 38.1(4)
C46 Fe3 C49 C48 81.6(4)
C45 Fe3 C49 C48 -77.9(4)
C44 Fe3 C49 C48 -41.0(8)
C43 Fe3 C49 C48 160.2(7)
C42 Fe3 C49 C48 -163.4(4)
C41 Fe3 C49 C48 -121.3(4)
C47 C46 C50 C49 0.0(7)
Fe3 C46 C50 C49 -59.4(4)
C47 C46 C50 Fe3 59.5(5)
C48 C49 C50 C46 -0.3(7)
Fe3 C49 C50 C46 59.7(4)
C48 C49 C50 Fe3 -60.0(4)
C49 Fe3 C50 C46 -119.1(5)
C47 Fe3 C50 C46 -37.4(4)
C45 Fe3 C50 C46 -162.1(6)
C44 Fe3 C50 C46 37.5(9)
C43 Fe3 C50 C46 74.8(4)
C48 Fe3 C50 C46 -81.3(4)
C42 Fe3 C50 C46 117.7(4)
C41 Fe3 C50 C46 160.7(4)
C47 Fe3 C50 C49 81.7(4)
C46 Fe3 C50 C49 119.1(5)
C45 Fe3 C50 C49 -43.0(8)
C44 Fe3 C50 C49 156.6(7)
C43 Fe3 C50 C49 -166.0(3)
C48 Fe3 C50 C49 37.8(4)
C42 Fe3 C50 C49 -123.2(4)
C41 Fe3 C50 C49 -80.2(4)
C1 C20 C51 C55 132.6(6)
C19 C20 C51 C55 -45.8(9)
C1 C20 C51 C52 -42.3(7)
C19 C20 C51 C52 139.4(6)
C1 C20 C51 Fe4 -130.9(5)
C19 C20 C51 Fe4 50.8(7)
C52 Fe4 C51 C55 -118.0(5)
C57 Fe4 C51 C55 80.2(4)
C54 Fe4 C51 C55 -37.2(3)
C60 Fe4 C51 C55 -159.7(6)
C53 Fe4 C51 C55 -80.6(4)
C58 Fe4 C51 C55 122.0(4)
C59 Fe4 C51 C55 164.1(4)
C56 Fe4 C51 C55 44.3(10)
C57 Fe4 C51 C52 -161.8(4)
C54 Fe4 C51 C52 80.9(4)
C60 Fe4 C51 C52 -41.7(8)
C53 Fe4 C51 C52 37.4(3)
C55 Fe4 C51 C52 118.0(5)
C58 Fe4 C51 C52 -120.0(4)
C59 Fe4 C51 C52 -77.9(4)
C56 Fe4 C51 C52 162.3(8)
C52 Fe4 C51 C20 115.9(6)
C57 Fe4 C51 C20 -45.9(6)
C54 Fe4 C51 C20 -163.3(6)
C60 Fe4 C51 C20 74.2(9)
C53 Fe4 C51 C20 153.3(6)
C55 Fe4 C51 C20 -126.1(7)
C58 Fe4 C51 C20 -4.1(6)
C59 Fe4 C51 C20 38.0(6)
C56 Fe4 C51 C20 -81.8(10)
C55 C51 C52 C53 -0.9(7)
C20 C51 C52 C53 175.0(5)
Fe4 C51 C52 C53 -60.2(4)
C55 C51 C52 Fe4 59.3(4)
C20 C51 C52 Fe4 -124.8(5)
C57 Fe4 C52 C53 171.9(8)
C54 Fe4 C52 C53 37.5(4)
C60 Fe4 C52 C53 -78.3(4)
C55 Fe4 C52 C53 81.4(4)
C58 Fe4 C52 C53 -160.2(4)
C59 Fe4 C52 C53 -120.1(4)
C56 Fe4 C52 C53 -47.2(8)
C51 Fe4 C52 C53 119.7(5)
C57 Fe4 C52 C51 52.2(9)
C54 Fe4 C52 C51 -82.1(4)
C60 Fe4 C52 C51 162.0(4)
C53 Fe4 C52 C51 -119.7(5)
C55 Fe4 C52 C51 -38.3(3)
C58 Fe4 C52 C51 80.1(4)
C59 Fe4 C52 C51 120.2(4)
C56 Fe4 C52 C51 -166.9(6)
C51 C52 C53 C54 1.3(7)
Fe4 C52 C53 C54 -59.1(4)
C51 C52 C53 Fe4 60.4(4)
C52 Fe4 C53 C54 119.1(5)
C57 Fe4 C53 C54 -54.1(8)
C60 Fe4 C53 C54 -122.8(4)
C55 Fe4 C53 C54 37.6(4)
C58 Fe4 C53 C54 170.1(7)
C59 Fe4 C53 C54 -163.1(4)
C56 Fe4 C53 C54 -81.4(4)
C51 Fe4 C53 C54 81.5(4)
C57 Fe4 C53 C52 -173.2(6)
C54 Fe4 C53 C52 -119.1(5)
C60 Fe4 C53 C52 118.1(4)
C55 Fe4 C53 C52 -81.5(4)
C58 Fe4 C53 C52 51.0(9)
C59 Fe4 C53 C52 77.8(4)
C56 Fe4 C53 C52 159.5(4)
C51 Fe4 C53 C52 -37.6(3)
C52 C53 C54 C55 -1.1(7)
Fe4 C53 C54 C55 -59.7(4)
C52 C53 C54 Fe4 58.5(4)
C52 Fe4 C54 C53 -37.9(4)
C57 Fe4 C54 C53 158.1(4)
C60 Fe4 C54 C53 74.1(4)
C55 Fe4 C54 C53 -119.4(5)
C58 Fe4 C54 C53 -169.4(7)
C59 Fe4 C54 C53 41.7(8)
C56 Fe4 C54 C53 116.6(4)
C51 Fe4 C54 C53 -82.1(4)
C52 Fe4 C54 C55 81.5(4)
C57 Fe4 C54 C55 -82.5(4)
C60 Fe4 C54 C55 -166.6(4)
C53 Fe4 C54 C55 119.4(5)
C58 Fe4 C54 C55 -50.0(9)
C59 Fe4 C54 C55 161.1(6)
C56 Fe4 C54 C55 -124.0(4)
C51 Fe4 C54 C55 37.3(3)
C53 C54 C55 C51 0.5(7)
Fe4 C54 C55 C51 -59.2(4)
C53 C54 C55 Fe4 59.7(4)
C52 C51 C55 C54 0.3(7)
C20 C51 C55 C54 -175.3(5)
Fe4 C51 C55 C54 58.9(4)
C52 C51 C55 Fe4 -58.6(4)
C20 C51 C55 Fe4 125.8(6)
C52 Fe4 C55 C54 -81.5(4)
C57 Fe4 C55 C54 118.5(4)
C60 Fe4 C55 C54 35.4(9)
C53 Fe4 C55 C54 -37.4(3)
C58 Fe4 C55 C54 161.6(4)
C59 Fe4 C55 C54 -160.5(7)
C56 Fe4 C55 C54 75.2(4)
C51 Fe4 C55 C54 -120.1(5)
C52 Fe4 C55 C51 38.5(3)
C57 Fe4 C55 C51 -121.4(4)
C54 Fe4 C55 C51 120.1(5)
C60 Fe4 C55 C51 155.5(7)
C53 Fe4 C55 C51 82.6(4)
C58 Fe4 C55 C51 -78.3(4)
C59 Fe4 C55 C51 -40.4(8)
C56 Fe4 C55 C51 -164.7(4)
C52 Fe4 C56 C57 -161.9(6)
C54 Fe4 C56 C57 122.1(4)
C60 Fe4 C56 C57 -118.5(6)
C53 Fe4 C56 C57 164.4(4)
C55 Fe4 C56 C57 80.8(5)
C58 Fe4 C56 C57 -37.4(4)
C59 Fe4 C56 C57 -80.5(5)
C51 Fe4 C56 C57 47.0(10)
C52 Fe4 C56 C60 -43.4(8)
C57 Fe4 C56 C60 118.5(6)
C54 Fe4 C56 C60 -119.4(4)
C53 Fe4 C56 C60 -77.2(5)
C55 Fe4 C56 C60 -160.7(4)
C58 Fe4 C56 C60 81.1(5)
C59 Fe4 C56 C60 38.0(4)
C51 Fe4 C56 C60 165.4(7)
C60 C56 C57 C58 0.8(8)
Fe4 C56 C57 C58 60.0(5)
C60 C56 C57 Fe4 -59.2(5)
C52 Fe4 C57 C58 37.0(10)
C54 Fe4 C57 C58 163.7(4)
C60 Fe4 C57 C58 -81.1(4)
C53 Fe4 C57 C58 -157.0(6)
C55 Fe4 C57 C58 120.1(4)
C59 Fe4 C57 C58 -37.3(4)
C56 Fe4 C57 C58 -119.4(6)
C51 Fe4 C57 C58 76.8(5)
C52 Fe4 C57 C56 156.4(7)
C54 Fe4 C57 C56 -76.8(5)
C60 Fe4 C57 C56 38.3(4)
C53 Fe4 C57 C56 -37.6(9)
C55 Fe4 C57 C56 -120.4(4)
C58 Fe4 C57 C56 119.4(6)
C59 Fe4 C57 C56 82.1(4)
C51 Fe4 C57 C56 -163.8(4)
C56 C57 C58 C59 -0.2(8)
Fe4 C57 C58 C59 59.7(5)
C56 C57 C58 Fe4 -59.9(5)
C52 Fe4 C58 C59 74.3(5)
C57 Fe4 C58 C59 -119.1(6)
C54 Fe4 C58 C59 -162.6(7)
C60 Fe4 C58 C59 -37.3(4)
C53 Fe4 C58 C59 36.6(9)
C55 Fe4 C58 C59 159.9(4)
C56 Fe4 C58 C59 -81.6(4)
C51 Fe4 C58 C59 117.4(4)
C52 Fe4 C58 C57 -166.6(4)
C54 Fe4 C58 C57 -43.5(10)
C60 Fe4 C58 C57 81.9(4)
C53 Fe4 C58 C57 155.8(7)
C55 Fe4 C58 C57 -81.0(5)
C59 Fe4 C58 C57 119.1(6)
C56 Fe4 C58 C57 37.5(4)
C51 Fe4 C58 C57 -123.5(4)
C57 C58 C59 C60 -0.4(8)
Fe4 C58 C59 C60 58.9(5)
C57 C58 C59 Fe4 -59.3(5)
C52 Fe4 C59 C58 -123.5(4)
C57 Fe4 C59 C58 37.7(4)
C54 Fe4 C59 C58 164.2(6)
C60 Fe4 C59 C58 120.1(6)
C53 Fe4 C59 C58 -165.2(4)
C55 Fe4 C59 C58 -51.7(9)
C56 Fe4 C59 C58 81.6(4)
C51 Fe4 C59 C58 -81.6(5)
C52 Fe4 C59 C60 116.4(4)
C57 Fe4 C59 C60 -82.3(5)
C54 Fe4 C59 C60 44.2(9)
C53 Fe4 C59 C60 74.7(5)
C55 Fe4 C59 C60 -171.8(6)
C58 Fe4 C59 C60 -120.1(6)
C56 Fe4 C59 C60 -38.5(4)
C51 Fe4 C59 C60 158.3(4)
C58 C59 C60 C56 0.9(8)
Fe4 C59 C60 C56 60.1(5)
C58 C59 C60 Fe4 -59.2(5)
C57 C56 C60 C59 -1.0(8)
Fe4 C56 C60 C59 -60.3(5)
C57 C56 C60 Fe4 59.3(5)
C52 Fe4 C60 C59 -80.7(5)
C57 Fe4 C60 C59 80.4(5)
C54 Fe4 C60 C59 -162.2(4)
C53 Fe4 C60 C59 -122.1(4)
C55 Fe4 C60 C59 171.3(7)
C58 Fe4 C60 C59 36.8(4)
C56 Fe4 C60 C59 118.3(6)
C51 Fe4 C60 C59 -50.6(9)
C52 Fe4 C60 C56 161.0(4)
C57 Fe4 C60 C56 -37.9(4)
C54 Fe4 C60 C56 79.5(5)
C53 Fe4 C60 C56 119.6(4)
C55 Fe4 C60 C56 53.0(10)
C58 Fe4 C60 C56 -81.6(5)
C59 Fe4 C60 C56 -118.3(6)
C51 Fe4 C60 C56 -169.0(6)
C66 Fe5 C61 C65 171.1(5)
C67 Fe5 C61 C65 -163.0(16)
C63 Fe5 C61 C65 -80.6(5)
C62 Fe5 C61 C65 -117.5(6)
C64 Fe5 C61 C65 -37.2(4)
C68 Fe5 C61 C65 56.3(7)
C69 Fe5 C61 C65 89.8(5)
C70 Fe5 C61 C65 131.8(4)
C66 Fe5 C61 C62 -71.4(6)
C67 Fe5 C61 C62 -45.5(17)
C63 Fe5 C61 C62 36.9(5)
C64 Fe5 C61 C62 80.4(5)
C68 Fe5 C61 C62 173.8(6)
C65 Fe5 C61 C62 117.5(6)
C69 Fe5 C61 C62 -152.7(5)
C70 Fe5 C61 C62 -110.7(5)
C66 Fe5 C61 In1 48.9(6)
C67 Fe5 C61 In1 74.8(17)
C63 Fe5 C61 In1 157.1(6)
C62 Fe5 C61 In1 120.3(7)
C64 Fe5 C61 In1 -159.4(5)
C68 Fe5 C61 In1 -65.9(7)
C65 Fe5 C61 In1 -122.2(6)
C69 Fe5 C61 In1 -32.4(5)
C70 Fe5 C61 In1 9.6(5)
N3 In1 C61 C65 -102.6(5)
N1 In1 C61 C65 79.9(6)
N4 In1 C61 C65 -9.9(6)
N2 In1 C61 C65 168.0(5)
N3 In1 C61 C62 78.1(6)
N1 In1 C61 C62 -99.4(6)
N4 In1 C61 C62 170.7(5)
N2 In1 C61 C62 -11.3(6)
N3 In1 C61 Fe5 -11.1(5)
N1 In1 C61 Fe5 171.4(4)
N4 In1 C61 Fe5 81.5(4)
N2 In1 C61 Fe5 -100.5(4)
C65 C61 C62 C63 1.3(8)
Fe5 C61 C62 C63 -58.3(5)
In1 C61 C62 C63 -179.3(5)
C65 C61 C62 Fe5 59.5(4)
In1 C61 C62 Fe5 -121.0(5)
C66 Fe5 C62 C63 -109.0(6)
C67 Fe5 C62 C63 -68.7(7)
C64 Fe5 C62 C63 38.7(5)
C68 Fe5 C62 C63 -40(2)
C65 Fe5 C62 C63 83.1(6)
C69 Fe5 C62 C63 173.5(7)
C70 Fe5 C62 C63 -151.7(6)
C61 Fe5 C62 C63 121.1(8)
C66 Fe5 C62 C61 129.9(5)
C67 Fe5 C62 C61 170.2(5)
C63 Fe5 C62 C61 -121.1(8)
C64 Fe5 C62 C61 -82.4(5)
C68 Fe5 C62 C61 -161.3(18)
C65 Fe5 C62 C61 -38.0(4)
C69 Fe5 C62 C61 52.4(8)
C70 Fe5 C62 C61 87.2(5)
C61 C62 C63 C64 -1.7(9)
Fe5 C62 C63 C64 -60.8(5)
C61 C62 C63 Fe5 59.1(5)
C66 Fe5 C63 C64 -154.1(5)
C67 Fe5 C63 C64 -110.6(5)
C62 Fe5 C63 C64 117.1(7)
C68 Fe5 C63 C64 -71.5(6)
C65 Fe5 C63 C64 37.5(4)
C69 Fe5 C63 C64 -44(2)
C70 Fe5 C63 C64 172.8(5)
C61 Fe5 C63 C64 80.2(5)
C66 Fe5 C63 C62 88.8(6)
C67 Fe5 C63 C62 132.3(6)
C64 Fe5 C63 C62 -117.1(7)
C68 Fe5 C63 C62 171.4(5)
C65 Fe5 C63 C62 -79.6(5)
C69 Fe5 C63 C62 -160.9(18)
C70 Fe5 C63 C62 55.7(8)
C61 Fe5 C63 C62 -36.9(5)
C62 C63 C64 C65 1.4(9)
Fe5 C63 C64 C65 -59.1(5)
C62 C63 C64 Fe5 60.5(6)
C66 Fe5 C64 C63 50.6(8)
C67 Fe5 C64 C63 86.9(5)
C62 Fe5 C64 C63 -39.2(4)
C68 Fe5 C64 C63 130.2(5)
C65 Fe5 C64 C63 -120.0(6)
C69 Fe5 C64 C63 170.4(4)
C70 Fe5 C64 C63 -160.2(14)
C61 Fe5 C64 C63 -83.7(5)
C66 Fe5 C64 C65 170.6(6)
C67 Fe5 C64 C65 -153.2(5)
C63 Fe5 C64 C65 120.0(6)
C62 Fe5 C64 C65 80.8(5)
C68 Fe5 C64 C65 -109.8(5)
C69 Fe5 C64 C65 -69.6(6)
C70 Fe5 C64 C65 -40.2(17)
C61 Fe5 C64 C65 36.3(4)
C62 C61 C65 C64 -0.4(7)
Fe5 C61 C65 C64 58.5(5)
In1 C61 C65 C64 -179.8(4)
C62 C61 C65 Fe5 -58.8(5)
In1 C61 C65 Fe5 121.7(5)
C63 C64 C65 C61 -0.7(8)
Fe5 C64 C65 C61 -59.4(5)
C63 C64 C65 Fe5 58.8(6)
C66 Fe5 C65 C61 -35.3(18)
C67 Fe5 C65 C61 174.0(6)
C63 Fe5 C65 C61 83.6(4)
C62 Fe5 C65 C61 39.2(4)
C64 Fe5 C65 C61 120.8(6)
C68 Fe5 C65 C61 -150.4(4)
C69 Fe5 C65 C61 -107.3(4)
C70 Fe5 C65 C61 -68.4(5)
C66 Fe5 C65 C64 -156.1(16)
C67 Fe5 C65 C64 53.2(8)
C63 Fe5 C65 C64 -37.2(5)
C62 Fe5 C65 C64 -81.6(5)
C68 Fe5 C65 C64 88.8(5)
C69 Fe5 C65 C64 131.9(5)
C70 Fe5 C65 C64 170.9(5)
C61 Fe5 C65 C64 -120.8(6)
C67 Fe5 C66 C70 117.7(7)
C63 Fe5 C66 C70 -154.4(4)
C62 Fe5 C66 C70 -110.4(5)
C64 Fe5 C66 C70 171.4(6)
C68 Fe5 C66 C70 79.8(5)
C65 Fe5 C66 C70 -40.2(18)
C69 Fe5 C66 C70 36.1(4)
C61 Fe5 C66 C70 -69.2(6)
C63 Fe5 C66 C67 87.8(6)
C62 Fe5 C66 C67 131.9(5)
C64 Fe5 C66 C67 53.7(9)
C68 Fe5 C66 C67 -37.9(5)
C65 Fe5 C66 C67 -158.0(15)
C69 Fe5 C66 C67 -81.6(5)
C70 Fe5 C66 C67 -117.7(7)
C61 Fe5 C66 C67 173.1(4)
C70 C66 C67 C68 -1.6(9)
Fe5 C66 C67 C68 60.5(6)
C70 C66 C67 Fe5 -62.1(5)
C66 Fe5 C67 C68 -118.2(7)
C63 Fe5 C67 C68 132.3(5)
C62 Fe5 C67 C68 172.5(5)
C64 Fe5 C67 C68 89.1(6)
C65 Fe5 C67 C68 53.0(8)
C69 Fe5 C67 C68 -37.4(5)
C70 Fe5 C67 C68 -80.1(5)
C61 Fe5 C67 C68 -148.9(14)
C63 Fe5 C67 C66 -109.5(6)
C62 Fe5 C67 C66 -69.3(7)
C64 Fe5 C67 C66 -152.7(5)
C68 Fe5 C67 C66 118.2(7)
C65 Fe5 C67 C66 171.2(6)
C69 Fe5 C67 C66 80.8(5)
C70 Fe5 C67 C66 38.1(5)
C61 Fe5 C67 C66 -30.7(18)
C66 C67 C68 C69 0.1(9)
Fe5 C67 C68 C69 59.6(5)
C66 C67 C68 Fe5 -59.5(6)
C66 Fe5 C68 C67 38.5(5)
C63 Fe5 C68 C67 -68.0(7)
C62 Fe5 C68 C67 -34(2)
C64 Fe5 C68 C67 -109.0(6)
C65 Fe5 C68 C67 -153.1(5)
C69 Fe5 C68 C67 119.5(7)
C70 Fe5 C68 C67 82.0(6)
C61 Fe5 C68 C67 169.8(6)
C66 Fe5 C68 C69 -81.0(5)
C67 Fe5 C68 C69 -119.5(7)
C63 Fe5 C68 C69 172.5(6)
C62 Fe5 C68 C69 -153.4(19)
C64 Fe5 C68 C69 131.5(5)
C65 Fe5 C68 C69 87.4(5)
C70 Fe5 C68 C69 -37.4(5)
C61 Fe5 C68 C69 50.3(8)
C67 C68 C69 C70 1.6(8)
Fe5 C68 C69 C70 60.5(5)
C67 C68 C69 Fe5 -59.0(5)
C66 Fe5 C69 C70 -36.7(5)
C67 Fe5 C69 C70 -81.0(5)
C63 Fe5 C69 C70 -151.4(19)
C62 Fe5 C69 C70 52.9(8)
C64 Fe5 C69 C70 171.7(4)
C68 Fe5 C69 C70 -118.4(7)
C65 Fe5 C69 C70 131.1(4)
C61 Fe5 C69 C70 88.3(5)
C66 Fe5 C69 C68 81.6(5)
C67 Fe5 C69 C68 37.4(5)
C63 Fe5 C69 C68 -33(2)
C62 Fe5 C69 C68 171.3(6)
C64 Fe5 C69 C68 -70.0(6)
C65 Fe5 C69 C68 -110.5(5)
C70 Fe5 C69 C68 118.4(7)
C61 Fe5 C69 C68 -153.4(5)
C68 C69 C70 C66 -2.6(8)
Fe5 C69 C70 C66 57.3(5)
C68 C69 C70 Fe5 -59.9(5)
C67 C66 C70 C69 2.7(9)
Fe5 C66 C70 C69 -58.5(5)
C67 C66 C70 Fe5 61.1(6)
C66 Fe5 C70 C69 120.8(7)
C67 Fe5 C70 C69 82.1(5)
C63 Fe5 C70 C69 170.2(6)
C62 Fe5 C70 C69 -152.0(4)
C64 Fe5 C70 C69 -35.5(17)
C68 Fe5 C70 C69 38.2(5)
C65 Fe5 C70 C69 -69.2(6)
C61 Fe5 C70 C69 -108.2(5)
C67 Fe5 C70 C66 -38.8(5)
C63 Fe5 C70 C66 49.4(8)
C62 Fe5 C70 C66 87.2(5)
C64 Fe5 C70 C66 -156.3(15)
C68 Fe5 C70 C66 -82.6(5)
C65 Fe5 C70 C66 170.0(5)
C69 Fe5 C70 C66 -120.8(7)
C61 Fe5 C70 C66 131.0(5)
